data_4079698
loop_
_publ_author_name
'Bader, Manuela'
'Marquet, Nicolas'
'Kirillov, Evgeny'
'Roisnel, Thierry'
'Razavi, Abbas'
'Lhost, Olivier'
'Carpentier, Jean-Fran\,cois'

_publ_section_title
;
 Old and NewC1-Symmetric Group 4 Metallocenes
 {(R1R2C)-(R2&#x2032;R3&#x2032;R6&#x2032;R7&#x2032;-Flu)(3-R3-5-R4-C5H2)}ZrCl2:
 From Highly Isotactic Polypropylenes to Vinyl End-Capped
 Isotactic-Enriched Oligomers
;
_journal_issue 23
_journal_name_full Organometallics
_journal_page_first 8375
_journal_paper_doi 10.1021/om300957k
_journal_volume 31
_journal_year 2012
_chemical_compound_source 'synthesis as described'
_chemical_formula_moiety 'C55 H55 Cl2 Zr'
_chemical_formula_sum 'C46 H56 Cl2 Zr'
_chemical_formula_weight 771.03
_chemical_name_systematic
;
 ?
;
_space_group_IT_number 2
_symmetry_cell_setting triclinic
_symmetry_Int_Tables_number 2
_symmetry_space_group_name_Hall '-P 1'
_symmetry_space_group_name_H-M 'P -1'
_atom_sites_solution_hydrogens geom
_atom_sites_solution_primary direct
_atom_sites_solution_secondary difmap
_audit_conform_dict_location ftp://ftp.iucr.org/pub/cif_core.dic
_audit_conform_dict_name cif_core.dic
_audit_conform_dict_version 2.4
_audit_creation_date 2012-10-10T14:07:27-00:00
_audit_creation_method 'WinGX routine CIF_UPDATE'
_cell_angle_alpha 93.974(4)
_cell_angle_beta 92.762(4)
_cell_angle_gamma 96.535(4)
_cell_formula_units_Z 4
_cell_length_a 11.8504(12)
_cell_length_b 13.2311(16)
_cell_length_c 25.354(2)
_cell_measurement_reflns_used 5395
_cell_measurement_temperature 150(2)
_cell_measurement_theta_max 22.58
_cell_measurement_theta_min 2.52
_cell_measurement_wavelength 0.71073
_cell_volume 3933.7(7)
_computing_cell_refinement 'Bruker SMART'
_computing_data_collection 'Bruker SAINT'
_computing_data_reduction 'Bruker SAINT'
_computing_molecular_graphics 'Ortep-3 for Windows (Farrugia, 1997)'
_computing_publication_material
;
           WinGX publication routines (Farrugia, 1999),
           CRYSCAL (T. Roisnel, local program)
;
_computing_structure_refinement 'SHELXL-97 (Sheldrick, 1997)'
_computing_structure_solution 'SIR97 (Altomare et al., 1999)'
_diffrn_ambient_temperature 150(2)
_diffrn_detector 'CCD plate'
_diffrn_measured_fraction_theta_full 0.973
_diffrn_measured_fraction_theta_max 0.954
_diffrn_measurement_device_type 'APEXII, Bruker-AXS'
_diffrn_measurement_method 'CCD rotation images, thin slices'
_diffrn_radiation_monochromator graphite
_diffrn_radiation_probe x-ray
_diffrn_radiation_type MoK\a
_diffrn_radiation_wavelength 0.71073
_diffrn_reflns_av_R_equivalents 0
_diffrn_reflns_av_unetI/netI 0.2
_diffrn_reflns_limit_h_max 15
_diffrn_reflns_limit_h_min -15
_diffrn_reflns_limit_k_max 17
_diffrn_reflns_limit_k_min -17
_diffrn_reflns_limit_l_max 32
_diffrn_reflns_limit_l_min -32
_diffrn_reflns_number 41747
_diffrn_reflns_theta_full 25
_diffrn_reflns_theta_max 27.54
_diffrn_reflns_theta_min 2.97
_exptl_absorpt_coefficient_mu 0.446
_exptl_absorpt_correction_T_max 0.987
_exptl_absorpt_correction_T_min 0.767
_exptl_absorpt_correction_type multi-scan
_exptl_absorpt_process_details
;
  [Sheldrick, G.M. (2002). SADABS Bruker AXS Inc., Madison, Wisconsin, USA]
;
_exptl_crystal_colour orange
_exptl_crystal_density_diffrn 1.302
_exptl_crystal_density_method 'not measured'
_exptl_crystal_description plate
_exptl_crystal_F_000 1624
_exptl_crystal_size_max 0.38
_exptl_crystal_size_mid 0.12
_exptl_crystal_size_min 0.03
_refine_diff_density_max 2.687
_refine_diff_density_min -2.436
_refine_diff_density_rms 0.224
_refine_ls_extinction_coef 0.0047(6)
_refine_ls_extinction_expression Fc^*^=kFc[1+0.001xFc^2^\l^3^/sin(2\q)]^-1/4^
_refine_ls_extinction_method SHELXL
_refine_ls_goodness_of_fit_ref 1.043
_refine_ls_hydrogen_treatment constr
_refine_ls_matrix_type full
_refine_ls_number_parameters 369
_refine_ls_number_reflns 41747
_refine_ls_number_restraints 0
_refine_ls_restrained_S_all 1.043
_refine_ls_R_factor_all 0.1767
_refine_ls_R_factor_gt 0.1245
_refine_ls_shift/su_max 0.008
_refine_ls_shift/su_mean 0
_refine_ls_structure_factor_coef Fsqd
_refine_ls_weighting_details 'calc w=1/[\s^2^(Fo^2^)+(0.1429P)^2^+31.6587P] where P=(Fo^2^+2Fc^2^)/3'
_refine_ls_weighting_scheme calc
_refine_ls_wR_factor_gt 0.3068
_refine_ls_wR_factor_ref 0.3491
_reflns_number_gt 24532
_reflns_number_total 41747
_reflns_threshold_expression >2sigma(I)
_cod_data_source_file om300957k_si_002.cif
_cod_data_source_block 3e
_cod_database_code 4079698

loop_
_symmetry_equiv_pos_as_xyz
'x, y, z'
'-x, -y, -z'

loop_
_atom_site_label
_atom_site_type_symbol
_atom_site_fract_x
_atom_site_fract_y
_atom_site_fract_z
_atom_site_U_iso_or_equiv
_atom_site_adp_type
_atom_site_occupancy
_atom_site_symmetry_multiplicity
_atom_site_calc_flag
_atom_site_refinement_flags
Zr1 Zr 0.23287(6) 0.76609(6) 0.41341(3) 0.0219(2) Uani 1 1 d .
Cl1 Cl 0.27559(16) 0.94143(16) 0.45089(7) 0.0307(5) Uani 1 1 d .
Cl2 Cl 0.09314(14) 0.79354(16) 0.34459(7) 0.0277(5) Uani 1 1 d .
C1 C 0.3316(6) 0.6439(6) 0.3601(3) 0.0227(6) Uani 1 1 d .
H1 H 0.285 0.5862 0.3434 0.027 Uiso 1 1 calc R
C2 C 0.3630(5) 0.7351(6) 0.3357(3) 0.0227(6) Uani 1 1 d .
C3 C 0.3497(6) 0.7563(7) 0.2781(3) 0.0324(7) Uani 1 1 d .
C4 C 0.2535(6) 0.6841(7) 0.2471(3) 0.0324(7) Uani 1 1 d .
H4A H 0.249 0.7009 0.2101 0.049 Uiso 1 1 calc R
H4B H 0.1809 0.6923 0.2629 0.049 Uiso 1 1 calc R
H4C H 0.2697 0.6133 0.2487 0.049 Uiso 1 1 calc R
C5 C 0.3337(6) 0.8673(7) 0.2695(3) 0.0324(7) Uani 1 1 d .
H5A H 0.325 0.8756 0.2315 0.049 Uiso 1 1 calc R
H5B H 0.4003 0.9122 0.285 0.049 Uiso 1 1 calc R
H5C H 0.2655 0.8851 0.2867 0.049 Uiso 1 1 calc R
C6 C 0.4621(6) 0.7335(7) 0.2539(3) 0.0324(7) Uani 1 1 d .
H6A H 0.4584 0.745 0.2161 0.049 Uiso 1 1 calc R
H6B H 0.4737 0.6623 0.2582 0.049 Uiso 1 1 calc R
H6C H 0.5256 0.7787 0.2719 0.049 Uiso 1 1 calc R
C7 C 0.4281(5) 0.8021(6) 0.3755(3) 0.0227(6) Uani 1 1 d .
H7 H 0.4578 0.8707 0.3715 0.027 Uiso 1 1 calc R
C8 C 0.4410(6) 0.7498(6) 0.4214(3) 0.0227(6) Uani 1 1 d .
C9 C 0.5154(6) 0.7945(7) 0.4702(3) 0.0392(16) Uani 1 1 d .
H9A H 0.5461 0.8649 0.465 0.059 Uiso 1 1 calc R
H9B H 0.5782 0.7535 0.4756 0.059 Uiso 1 1 calc R
H9C H 0.4696 0.7939 0.5014 0.059 Uiso 1 1 calc R
C10 C 0.3799(6) 0.6506(6) 0.4133(3) 0.0227(6) Uani 1 1 d .
C11 C 0.3381(6) 0.5831(6) 0.4568(3) 0.0259(5) Uani 1 1 d .
H11 H 0.3911 0.6001 0.4889 0.031 Uiso 1 1 calc R
C12 C 0.3296(6) 0.4695(6) 0.4429(3) 0.0259(5) Uani 1 1 d .
C13 C 0.4028(6) 0.4290(6) 0.4088(3) 0.0259(5) Uani 1 1 d .
H13 H 0.4601 0.4734 0.3944 0.031 Uiso 1 1 calc R
C14 C 0.3952(6) 0.3256(6) 0.3950(3) 0.0259(5) Uani 1 1 d .
H14 H 0.4457 0.2995 0.371 0.031 Uiso 1 1 calc R
C15 C 0.3142(6) 0.2614(7) 0.4162(3) 0.0259(5) Uani 1 1 d .
H15 H 0.307 0.1901 0.4068 0.031 Uiso 1 1 calc R
C16 C 0.2425(6) 0.3010(6) 0.4518(3) 0.0259(5) Uani 1 1 d .
H16 H 0.1888 0.2558 0.4679 0.031 Uiso 1 1 calc R
C17 C 0.2473(6) 0.4032(6) 0.4642(3) 0.0259(5) Uani 1 1 d .
H17 H 0.1947 0.4291 0.4873 0.031 Uiso 1 1 calc R
C18 C 0.2270(5) 0.6243(6) 0.4677(3) 0.0194(12) Uani 1 1 d .
C21 C 0.2097(6) 0.7043(7) 0.5065(3) 0.0302(3) Uani 1 1 d .
C22 C 0.2844(6) 0.7597(6) 0.5488(3) 0.0302(3) Uani 1 1 d .
H22 H 0.3569 0.7384 0.5565 0.036 Uiso 1 1 calc R
C23 C 0.2521(6) 0.8417(7) 0.5775(3) 0.0302(3) Uani 1 1 d .
C24 C 0.3340(6) 0.8960(7) 0.6222(3) 0.0302(3) Uani 1 1 d .
C25 C 0.3452(6) 0.8251(7) 0.6675(3) 0.0302(3) Uani 1 1 d .
H25A H 0.3703 0.7609 0.6536 0.045 Uiso 1 1 calc R
H25B H 0.2713 0.8109 0.6829 0.045 Uiso 1 1 calc R
H25C H 0.4011 0.8584 0.6949 0.045 Uiso 1 1 calc R
C26 C 0.4532(6) 0.9198(7) 0.6004(3) 0.0302(3) Uani 1 1 d .
H26A H 0.4797 0.8562 0.5864 0.045 Uiso 1 1 calc R
H26B H 0.5067 0.9523 0.6289 0.045 Uiso 1 1 calc R
H26C H 0.4486 0.9659 0.5719 0.045 Uiso 1 1 calc R
C27 C 0.2957(6) 0.9958(7) 0.6425(3) 0.0302(3) Uani 1 1 d .
H27A H 0.3114 1.0467 0.6162 0.036 Uiso 1 1 calc R
H27B H 0.3406 1.021 0.6757 0.036 Uiso 1 1 calc R
C28 C 0.1685(6) 0.9864(7) 0.6532(3) 0.0302(3) Uani 1 1 d .
H28A H 0.1516 0.9334 0.6784 0.036 Uiso 1 1 calc R
H28B H 0.1498 1.0521 0.6697 0.036 Uiso 1 1 calc R
C29 C 0.0947(6) 0.9583(7) 0.6019(3) 0.0302(3) Uani 1 1 d .
C30 C -0.0266(6) 0.9301(7) 0.6170(3) 0.0302(3) Uani 1 1 d .
H30A H -0.076 0.9116 0.5849 0.045 Uiso 1 1 calc R
H30B H -0.0527 0.9884 0.6368 0.045 Uiso 1 1 calc R
H30C H -0.0294 0.872 0.6391 0.045 Uiso 1 1 calc R
C31 C 0.1027(6) 1.0511(6) 0.5684(3) 0.0302(3) Uani 1 1 d .
H31A H 0.0553 1.0344 0.5356 0.045 Uiso 1 1 calc R
H31B H 0.182 1.069 0.56 0.045 Uiso 1 1 calc R
H31C H 0.0761 1.109 0.5884 0.045 Uiso 1 1 calc R
C32 C 0.1391(6) 0.8692(7) 0.5691(3) 0.0302(3) Uani 1 1 d .
C33 C 0.0683(6) 0.8199(6) 0.5285(3) 0.0302(3) Uani 1 1 d .
H33 H -0.0044 0.8415 0.5218 0.036 Uiso 1 1 calc R
C34 C 0.1008(6) 0.7389(7) 0.4969(3) 0.0302(3) Uani 1 1 d .
C41 C 0.1201(6) 0.6048(7) 0.4359(3) 0.0302(3) Uani 1 1 d .
C42 C 0.0861(6) 0.5306(6) 0.3938(3) 0.0302(3) Uani 1 1 d .
H42 H 0.136 0.483 0.3825 0.036 Uiso 1 1 calc R
C43 C -0.0233(6) 0.5282(7) 0.3686(3) 0.0302(3) Uani 1 1 d .
C44 C -0.0509(6) 0.4434(7) 0.3224(3) 0.0302(3) Uani 1 1 d .
C45 C 0.0289(6) 0.4620(7) 0.2783(3) 0.0302(3) Uani 1 1 d .
H45A H 0.0222 0.5295 0.2656 0.045 Uiso 1 1 calc R
H45B H 0.0089 0.4096 0.2491 0.045 Uiso 1 1 calc R
H45C H 0.1074 0.4589 0.2916 0.045 Uiso 1 1 calc R
C46 C -0.0447(6) 0.3395(6) 0.3433(3) 0.0302(3) Uani 1 1 d .
H46A H 0.0322 0.3358 0.3585 0.045 Uiso 1 1 calc R
H46B H -0.0628 0.2864 0.3143 0.045 Uiso 1 1 calc R
H46C H -0.0996 0.3291 0.3707 0.045 Uiso 1 1 calc R
C47 C -0.1729(6) 0.4449(7) 0.3001(3) 0.0302(3) Uani 1 1 d .
H47A H -0.1783 0.4154 0.263 0.036 Uiso 1 1 calc R
H47B H -0.224 0.3994 0.3203 0.036 Uiso 1 1 calc R
C48 C -0.2163(6) 0.5460(7) 0.3010(3) 0.0302(3) Uani 1 1 d .
H48A H -0.2954 0.5369 0.2856 0.036 Uiso 1 1 calc R
H48B H -0.1697 0.5903 0.2784 0.036 Uiso 1 1 calc R
C49 C -0.2141(6) 0.5996(7) 0.3565(3) 0.0302(3) Uani 1 1 d .
C50 C -0.3075(6) 0.5678(7) 0.3894(3) 0.0302(3) Uani 1 1 d .
H50A H -0.3802 0.5711 0.3698 0.045 Uiso 1 1 calc R
H50B H -0.3025 0.6132 0.4218 0.045 Uiso 1 1 calc R
H50C H -0.3025 0.4976 0.3986 0.045 Uiso 1 1 calc R
C51 C -0.2299(6) 0.7060(6) 0.3412(3) 0.0302(3) Uani 1 1 d .
H51A H -0.1681 0.7304 0.3193 0.045 Uiso 1 1 calc R
H51B H -0.2288 0.752 0.3733 0.045 Uiso 1 1 calc R
H51C H -0.303 0.7043 0.3212 0.045 Uiso 1 1 calc R
C52 C -0.0975(6) 0.5973(7) 0.3851(3) 0.0302(3) Uani 1 1 d .
C53 C -0.0659(6) 0.6694(6) 0.4275(3) 0.0302(3) Uani 1 1 d .
H53 H -0.1171 0.7156 0.439 0.036 Uiso 1 1 calc R
C54 C 0.0432(6) 0.6728(7) 0.4532(3) 0.0302(3) Uani 1 1 d .
Zr2 Zr 0.25615(6) 0.29017(6) 0.08253(3) 0.0213(2) Uani 1 1 d .
Cl11 Cl 0.13583(15) 0.33583(16) 0.15262(7) 0.0286(5) Uani 1 1 d .
Cl12 Cl 0.28719(15) 0.45376(16) 0.04468(7) 0.0303(5) Uani 1 1 d .
C101 C 0.3675(6) 0.1864(6) 0.1360(3) 0.0227(6) Uani 1 1 d .
H101 H 0.3235 0.1353 0.1532 0.027 Uiso 1 1 calc R
C102 C 0.4089(6) 0.2837(6) 0.1583(3) 0.0227(6) Uani 1 1 d .
C103 C 0.4118(6) 0.3207(7) 0.2174(3) 0.0324(7) Uani 1 1 d .
C104 C 0.3300(6) 0.2533(7) 0.2481(3) 0.0324(7) Uani 1 1 d .
H10A H 0.3452 0.1822 0.2425 0.049 Uiso 1 1 calc R
H10B H 0.2516 0.2592 0.2357 0.049 Uiso 1 1 calc R
H10C H 0.3405 0.2752 0.2859 0.049 Uiso 1 1 calc R
C105 C 0.5347(6) 0.3154(7) 0.2388(3) 0.0324(7) Uani 1 1 d .
H10D H 0.5526 0.2449 0.2341 0.049 Uiso 1 1 calc R
H10E H 0.5423 0.3383 0.2766 0.049 Uiso 1 1 calc R
H10F H 0.5874 0.3595 0.2194 0.049 Uiso 1 1 calc R
C106 C 0.3885(6) 0.4333(7) 0.2254(3) 0.0324(7) Uani 1 1 d .
H10G H 0.3907 0.4538 0.2633 0.049 Uiso 1 1 calc R
H10H H 0.3134 0.4406 0.2092 0.049 Uiso 1 1 calc R
H10I H 0.4468 0.4768 0.2086 0.049 Uiso 1 1 calc R
C107 C 0.4620(5) 0.3398(6) 0.1189(3) 0.0227(6) Uani 1 1 d .
H107 H 0.4919 0.4098 0.1224 0.027 Uiso 1 1 calc R
C108 C 0.4621(6) 0.2712(6) 0.0725(3) 0.0227(6) Uani 1 1 d .
C109 C 0.5213(6) 0.3013(7) 0.0232(3) 0.0392(16) Uani 1 1 d .
H10J H 0.5522 0.3735 0.0279 0.059 Uiso 1 1 calc R
H10K H 0.4665 0.2905 -0.0074 0.059 Uiso 1 1 calc R
H10L H 0.5833 0.2595 0.0174 0.059 Uiso 1 1 calc R
C110 C 0.4028(6) 0.1766(6) 0.0822(3) 0.0227(6) Uani 1 1 d .
C111 C 0.3498(6) 0.0934(6) 0.0404(3) 0.0259(5) Uani 1 1 d .
H111 H 0.3943 0.0983 0.008 0.031 Uiso 1 1 calc R
C112 C 0.3460(6) -0.0127(6) 0.0571(3) 0.0259(5) Uani 1 1 d .
C113 C 0.2592(6) -0.0894(6) 0.0355(3) 0.0259(5) Uani 1 1 d .
H113 H 0.2048 -0.0733 0.0096 0.031 Uiso 1 1 calc R
C114 C 0.2532(6) -0.1857(6) 0.0517(3) 0.0259(5) Uani 1 1 d .
H114 H 0.1938 -0.2358 0.0375 0.031 Uiso 1 1 calc R
C115 C 0.3334(6) -0.2114(6) 0.0889(3) 0.0259(5) Uani 1 1 d .
H115 H 0.329 -0.279 0.0997 0.031 Uiso 1 1 calc R
C116 C 0.4179(6) -0.1396(6) 0.1097(3) 0.0259(5) Uani 1 1 d .
H116 H 0.4727 -0.1568 0.1351 0.031 Uiso 1 1 calc R
C117 C 0.4236(6) -0.0425(6) 0.0940(3) 0.0259(5) Uani 1 1 d .
H117 H 0.4833 0.0067 0.1089 0.031 Uiso 1 1 calc R
C118 C 0.2326(5) 0.1307(6) 0.0285(3) 0.0194(12) Uani 1 1 d .
C121 C 0.1379(6) 0.1185(7) 0.0627(3) 0.0302(3) Uani 1 1 d .
C122 C 0.1147(6) 0.0623(7) 0.1058(3) 0.0302(3) Uani 1 1 d .
H122 H 0.1686 0.0202 0.1182 0.036 Uiso 1 1 calc R
C123 C 0.0134(6) 0.0665(7) 0.1313(3) 0.0302(3) Uani 1 1 d .
C124 C -0.0039(6) -0.0018(7) 0.1776(3) 0.0302(3) Uani 1 1 d .
C125 C 0.0144(6) -0.1113(6) 0.1619(3) 0.0302(3) Uani 1 1 d .
H12A H 0.0011 -0.1528 0.1921 0.045 Uiso 1 1 calc R
H12B H 0.0926 -0.1135 0.1514 0.045 Uiso 1 1 calc R
H12C H -0.0388 -0.1383 0.1321 0.045 Uiso 1 1 calc R
C126 C 0.0812(6) 0.0372(7) 0.2238(3) 0.0302(3) Uani 1 1 d .
H12D H 0.0685 -0.0059 0.2534 0.045 Uiso 1 1 calc R
H12E H 0.0708 0.1077 0.2351 0.045 Uiso 1 1 calc R
H12F H 0.1588 0.0346 0.2125 0.045 Uiso 1 1 calc R
C127 C -0.1261(6) -0.0024(7) 0.1968(3) 0.0302(3) Uani 1 1 d .
H12G H -0.1783 -0.0514 0.1733 0.036 Uiso 1 1 calc R
H12H H -0.1276 -0.0263 0.2329 0.036 Uiso 1 1 calc R
C128 C -0.1676(6) 0.0991(7) 0.1976(3) 0.0302(3) Uani 1 1 d .
H12I H -0.1157 0.1476 0.2215 0.036 Uiso 1 1 calc R
H12J H -0.2436 0.094 0.2124 0.036 Uiso 1 1 calc R
C129 C -0.1763(6) 0.1415(7) 0.1441(3) 0.0302(3) Uani 1 1 d .
C130 C -0.2776(6) 0.0948(7) 0.1102(3) 0.0302(3) Uani 1 1 d .
H13A H -0.2776 0.1253 0.0761 0.045 Uiso 1 1 calc R
H13B H -0.347 0.1073 0.1279 0.045 Uiso 1 1 calc R
H13C H -0.2748 0.0212 0.1044 0.045 Uiso 1 1 calc R
C131 C -0.1895(6) 0.2569(6) 0.1551(3) 0.0302(3) Uani 1 1 d .
H13D H -0.1948 0.2887 0.1214 0.045 Uiso 1 1 calc R
H13E H -0.1232 0.2905 0.1767 0.045 Uiso 1 1 calc R
H13F H -0.2586 0.2639 0.174 0.045 Uiso 1 1 calc R
C132 C -0.0670(6) 0.1301(7) 0.1144(3) 0.0302(3) Uani 1 1 d .
C133 C -0.0441(6) 0.1900(6) 0.0722(3) 0.0302(3) Uani 1 1 d .
H133 H -0.097 0.2346 0.0617 0.036 Uiso 1 1 calc R
C134 C 0.0549(6) 0.1855(7) 0.0451(3) 0.0302(3) Uani 1 1 d .
C141 C 0.2091(6) 0.1998(7) -0.0098(3) 0.0302(3) Uani 1 1 d .
C142 C 0.2696(6) 0.2425(6) -0.0516(3) 0.0302(3) Uani 1 1 d .
H142 H 0.3407 0.2202 -0.0595 0.036 Uiso 1 1 calc R
C143 C 0.2276(6) 0.3156(7) -0.0810(3) 0.0302(3) Uani 1 1 d .
C144 C 0.2983(6) 0.3538(7) -0.1267(3) 0.0302(3) Uani 1 1 d .
C145 C 0.2873(6) 0.2706(7) -0.1727(3) 0.0302(3) Uani 1 1 d .
H14A H 0.3142 0.2085 -0.1604 0.045 Uiso 1 1 calc R
H14B H 0.3333 0.2944 -0.2015 0.045 Uiso 1 1 calc R
H14C H 0.2074 0.2558 -0.1856 0.045 Uiso 1 1 calc R
C146 C 0.4257(6) 0.3795(7) -0.1093(3) 0.0302(3) Uani 1 1 d .
H14D H 0.4544 0.3193 -0.0955 0.045 Uiso 1 1 calc R
H14E H 0.4351 0.4358 -0.0817 0.045 Uiso 1 1 calc R
H14F H 0.4684 0.3996 -0.1398 0.045 Uiso 1 1 calc R
C147 C 0.2578(6) 0.4506(7) -0.1469(3) 0.0302(3) Uani 1 1 d .
H14G H 0.2925 0.4642 -0.1808 0.036 Uiso 1 1 calc R
H14H H 0.284 0.5091 -0.1211 0.036 Uiso 1 1 calc R
C148 C 0.1269(6) 0.4417(7) -0.1553(3) 0.0302(3) Uani 1 1 d .
H14I H 0.105 0.5044 -0.1701 0.036 Uiso 1 1 calc R
H14J H 0.1005 0.3833 -0.1812 0.036 Uiso 1 1 calc R
C149 C 0.0687(6) 0.4265(7) -0.1036(3) 0.0302(3) Uani 1 1 d .
C150 C 0.0830(6) 0.5290(6) -0.0691(3) 0.0302(3) Uani 1 1 d .
H15A H 0.1639 0.55 -0.0599 0.045 Uiso 1 1 calc R
H15B H 0.0425 0.5205 -0.0366 0.045 Uiso 1 1 calc R
H15C H 0.0514 0.5814 -0.0888 0.045 Uiso 1 1 calc R
C151 C -0.0587(6) 0.3981(7) -0.1168(3) 0.0302(3) Uani 1 1 d .
H15D H -0.0979 0.3894 -0.084 0.045 Uiso 1 1 calc R
H15E H -0.071 0.3341 -0.1393 0.045 Uiso 1 1 calc R
H15F H -0.0888 0.4525 -0.1355 0.045 Uiso 1 1 calc R
C152 C 0.1191(6) 0.3480(7) -0.0716(3) 0.0302(3) Uani 1 1 d .
C153 C 0.0592(6) 0.3091(6) -0.0301(3) 0.0302(3) Uani 1 1 d .
H153 H -0.0118 0.3322 -0.0225 0.036 Uiso 1 1 calc R
C154 C 0.1008(6) 0.2379(7) 0.0002(3) 0.0302(3) Uani 1 1 d .

loop_
_atom_site_aniso_label
_atom_site_aniso_U_11
_atom_site_aniso_U_22
_atom_site_aniso_U_33
_atom_site_aniso_U_23
_atom_site_aniso_U_13
_atom_site_aniso_U_12
Zr1 0.0205(4) 0.0250(5) 0.0199(4) 0.0018(3) 0.0021(3) 0.0016(3)
Cl1 0.0348(11) 0.0263(13) 0.0298(10) 0.0000(9) 0.0037(8) -0.0017(10)
Cl2 0.0229(10) 0.0364(14) 0.0248(10) 0.0063(9) 0.0006(8) 0.0058(9)
C1 0.0184(12) 0.0260(15) 0.0243(12) 0.0039(12) 0.0020(10) 0.0033(10)
C2 0.0184(12) 0.0260(15) 0.0243(12) 0.0039(12) 0.0020(10) 0.0033(10)
C3 0.0342(15) 0.041(2) 0.0215(14) 0.0004(15) 0.0027(12) 0.0011(15)
C4 0.0342(15) 0.041(2) 0.0215(14) 0.0004(15) 0.0027(12) 0.0011(15)
C5 0.0342(15) 0.041(2) 0.0215(14) 0.0004(15) 0.0027(12) 0.0011(15)
C6 0.0342(15) 0.041(2) 0.0215(14) 0.0004(15) 0.0027(12) 0.0011(15)
C7 0.0184(12) 0.0260(15) 0.0243(12) 0.0039(12) 0.0020(10) 0.0033(10)
C8 0.0184(12) 0.0260(15) 0.0243(12) 0.0039(12) 0.0020(10) 0.0033(10)
C9 0.033(3) 0.047(4) 0.036(3) 0.011(3) 0.004(3) -0.010(3)
C10 0.0184(12) 0.0260(15) 0.0243(12) 0.0039(12) 0.0020(10) 0.0033(10)
C11 0.0268(11) 0.0271(13) 0.0240(10) 0.0016(10) 0.0006(8) 0.0052(10)
C12 0.0268(11) 0.0271(13) 0.0240(10) 0.0016(10) 0.0006(8) 0.0052(10)
C13 0.0268(11) 0.0271(13) 0.0240(10) 0.0016(10) 0.0006(8) 0.0052(10)
C14 0.0268(11) 0.0271(13) 0.0240(10) 0.0016(10) 0.0006(8) 0.0052(10)
C15 0.0268(11) 0.0271(13) 0.0240(10) 0.0016(10) 0.0006(8) 0.0052(10)
C16 0.0268(11) 0.0271(13) 0.0240(10) 0.0016(10) 0.0006(8) 0.0052(10)
C17 0.0268(11) 0.0271(13) 0.0240(10) 0.0016(10) 0.0006(8) 0.0052(10)
C18 0.017(2) 0.022(3) 0.021(3) 0.002(3) -0.002(2) 0.009(2)
C21 0.0298(6) 0.0325(7) 0.0276(6) 0.0008(5) 0.0021(5) 0.0007(5)
C22 0.0298(6) 0.0325(7) 0.0276(6) 0.0008(5) 0.0021(5) 0.0007(5)
C23 0.0298(6) 0.0325(7) 0.0276(6) 0.0008(5) 0.0021(5) 0.0007(5)
C24 0.0298(6) 0.0325(7) 0.0276(6) 0.0008(5) 0.0021(5) 0.0007(5)
C25 0.0298(6) 0.0325(7) 0.0276(6) 0.0008(5) 0.0021(5) 0.0007(5)
C26 0.0298(6) 0.0325(7) 0.0276(6) 0.0008(5) 0.0021(5) 0.0007(5)
C27 0.0298(6) 0.0325(7) 0.0276(6) 0.0008(5) 0.0021(5) 0.0007(5)
C28 0.0298(6) 0.0325(7) 0.0276(6) 0.0008(5) 0.0021(5) 0.0007(5)
C29 0.0298(6) 0.0325(7) 0.0276(6) 0.0008(5) 0.0021(5) 0.0007(5)
C30 0.0298(6) 0.0325(7) 0.0276(6) 0.0008(5) 0.0021(5) 0.0007(5)
C31 0.0298(6) 0.0325(7) 0.0276(6) 0.0008(5) 0.0021(5) 0.0007(5)
C32 0.0298(6) 0.0325(7) 0.0276(6) 0.0008(5) 0.0021(5) 0.0007(5)
C33 0.0298(6) 0.0325(7) 0.0276(6) 0.0008(5) 0.0021(5) 0.0007(5)
C34 0.0298(6) 0.0325(7) 0.0276(6) 0.0008(5) 0.0021(5) 0.0007(5)
C41 0.0298(6) 0.0325(7) 0.0276(6) 0.0008(5) 0.0021(5) 0.0007(5)
C42 0.0298(6) 0.0325(7) 0.0276(6) 0.0008(5) 0.0021(5) 0.0007(5)
C43 0.0298(6) 0.0325(7) 0.0276(6) 0.0008(5) 0.0021(5) 0.0007(5)
C44 0.0298(6) 0.0325(7) 0.0276(6) 0.0008(5) 0.0021(5) 0.0007(5)
C45 0.0298(6) 0.0325(7) 0.0276(6) 0.0008(5) 0.0021(5) 0.0007(5)
C46 0.0298(6) 0.0325(7) 0.0276(6) 0.0008(5) 0.0021(5) 0.0007(5)
C47 0.0298(6) 0.0325(7) 0.0276(6) 0.0008(5) 0.0021(5) 0.0007(5)
C48 0.0298(6) 0.0325(7) 0.0276(6) 0.0008(5) 0.0021(5) 0.0007(5)
C49 0.0298(6) 0.0325(7) 0.0276(6) 0.0008(5) 0.0021(5) 0.0007(5)
C50 0.0298(6) 0.0325(7) 0.0276(6) 0.0008(5) 0.0021(5) 0.0007(5)
C51 0.0298(6) 0.0325(7) 0.0276(6) 0.0008(5) 0.0021(5) 0.0007(5)
C52 0.0298(6) 0.0325(7) 0.0276(6) 0.0008(5) 0.0021(5) 0.0007(5)
C53 0.0298(6) 0.0325(7) 0.0276(6) 0.0008(5) 0.0021(5) 0.0007(5)
C54 0.0298(6) 0.0325(7) 0.0276(6) 0.0008(5) 0.0021(5) 0.0007(5)
Zr2 0.0202(4) 0.0233(5) 0.0201(4) 0.0006(3) -0.0003(3) 0.0020(3)
Cl11 0.0258(10) 0.0352(14) 0.0240(10) -0.0055(9) 0.0014(8) 0.0047(9)
Cl12 0.0327(11) 0.0255(13) 0.0314(10) 0.0054(9) -0.0022(8) -0.0021(9)
C101 0.0184(12) 0.0260(15) 0.0243(12) 0.0039(12) 0.0020(10) 0.0033(10)
C102 0.0184(12) 0.0260(15) 0.0243(12) 0.0039(12) 0.0020(10) 0.0033(10)
C103 0.0342(15) 0.041(2) 0.0215(14) 0.0004(15) 0.0027(12) 0.0011(15)
C104 0.0342(15) 0.041(2) 0.0215(14) 0.0004(15) 0.0027(12) 0.0011(15)
C105 0.0342(15) 0.041(2) 0.0215(14) 0.0004(15) 0.0027(12) 0.0011(15)
C106 0.0342(15) 0.041(2) 0.0215(14) 0.0004(15) 0.0027(12) 0.0011(15)
C107 0.0184(12) 0.0260(15) 0.0243(12) 0.0039(12) 0.0020(10) 0.0033(10)
C108 0.0184(12) 0.0260(15) 0.0243(12) 0.0039(12) 0.0020(10) 0.0033(10)
C109 0.033(3) 0.047(4) 0.036(3) 0.011(3) 0.004(3) -0.010(3)
C110 0.0184(12) 0.0260(15) 0.0243(12) 0.0039(12) 0.0020(10) 0.0033(10)
C111 0.0268(11) 0.0271(13) 0.0240(10) 0.0016(10) 0.0006(8) 0.0052(10)
C112 0.0268(11) 0.0271(13) 0.0240(10) 0.0016(10) 0.0006(8) 0.0052(10)
C113 0.0268(11) 0.0271(13) 0.0240(10) 0.0016(10) 0.0006(8) 0.0052(10)
C114 0.0268(11) 0.0271(13) 0.0240(10) 0.0016(10) 0.0006(8) 0.0052(10)
C115 0.0268(11) 0.0271(13) 0.0240(10) 0.0016(10) 0.0006(8) 0.0052(10)
C116 0.0268(11) 0.0271(13) 0.0240(10) 0.0016(10) 0.0006(8) 0.0052(10)
C117 0.0268(11) 0.0271(13) 0.0240(10) 0.0016(10) 0.0006(8) 0.0052(10)
C118 0.017(2) 0.022(3) 0.021(3) 0.002(3) -0.002(2) 0.009(2)
C121 0.0298(6) 0.0325(7) 0.0276(6) 0.0008(5) 0.0021(5) 0.0007(5)
C122 0.0298(6) 0.0325(7) 0.0276(6) 0.0008(5) 0.0021(5) 0.0007(5)
C123 0.0298(6) 0.0325(7) 0.0276(6) 0.0008(5) 0.0021(5) 0.0007(5)
C124 0.0298(6) 0.0325(7) 0.0276(6) 0.0008(5) 0.0021(5) 0.0007(5)
C125 0.0298(6) 0.0325(7) 0.0276(6) 0.0008(5) 0.0021(5) 0.0007(5)
C126 0.0298(6) 0.0325(7) 0.0276(6) 0.0008(5) 0.0021(5) 0.0007(5)
C127 0.0298(6) 0.0325(7) 0.0276(6) 0.0008(5) 0.0021(5) 0.0007(5)
C128 0.0298(6) 0.0325(7) 0.0276(6) 0.0008(5) 0.0021(5) 0.0007(5)
C129 0.0298(6) 0.0325(7) 0.0276(6) 0.0008(5) 0.0021(5) 0.0007(5)
C130 0.0298(6) 0.0325(7) 0.0276(6) 0.0008(5) 0.0021(5) 0.0007(5)
C131 0.0298(6) 0.0325(7) 0.0276(6) 0.0008(5) 0.0021(5) 0.0007(5)
C132 0.0298(6) 0.0325(7) 0.0276(6) 0.0008(5) 0.0021(5) 0.0007(5)
C133 0.0298(6) 0.0325(7) 0.0276(6) 0.0008(5) 0.0021(5) 0.0007(5)
C134 0.0298(6) 0.0325(7) 0.0276(6) 0.0008(5) 0.0021(5) 0.0007(5)
C141 0.0298(6) 0.0325(7) 0.0276(6) 0.0008(5) 0.0021(5) 0.0007(5)
C142 0.0298(6) 0.0325(7) 0.0276(6) 0.0008(5) 0.0021(5) 0.0007(5)
C143 0.0298(6) 0.0325(7) 0.0276(6) 0.0008(5) 0.0021(5) 0.0007(5)
C144 0.0298(6) 0.0325(7) 0.0276(6) 0.0008(5) 0.0021(5) 0.0007(5)
C145 0.0298(6) 0.0325(7) 0.0276(6) 0.0008(5) 0.0021(5) 0.0007(5)
C146 0.0298(6) 0.0325(7) 0.0276(6) 0.0008(5) 0.0021(5) 0.0007(5)
C147 0.0298(6) 0.0325(7) 0.0276(6) 0.0008(5) 0.0021(5) 0.0007(5)
C148 0.0298(6) 0.0325(7) 0.0276(6) 0.0008(5) 0.0021(5) 0.0007(5)
C149 0.0298(6) 0.0325(7) 0.0276(6) 0.0008(5) 0.0021(5) 0.0007(5)
C150 0.0298(6) 0.0325(7) 0.0276(6) 0.0008(5) 0.0021(5) 0.0007(5)
C151 0.0298(6) 0.0325(7) 0.0276(6) 0.0008(5) 0.0021(5) 0.0007(5)
C152 0.0298(6) 0.0325(7) 0.0276(6) 0.0008(5) 0.0021(5) 0.0007(5)
C153 0.0298(6) 0.0325(7) 0.0276(6) 0.0008(5) 0.0021(5) 0.0007(5)
C154 0.0298(6) 0.0325(7) 0.0276(6) 0.0008(5) 0.0021(5) 0.0007(5)

loop_
_atom_type_symbol
_atom_type_description
_atom_type_scat_dispersion_real
_atom_type_scat_dispersion_imag
_atom_type_scat_source
C C 0.0033 0.0016 'International Tables Vol C Tables 4.2.6.8 and 6.1.1.4'
H H 0 0 'International Tables Vol C Tables 4.2.6.8 and 6.1.1.4'
Cl Cl 0.1484 0.1585 'International Tables Vol C Tables 4.2.6.8 and 6.1.1.4'
Zr Zr -2.9673 0.5597 'International Tables Vol C Tables 4.2.6.8 and 6.1.1.4'

loop_
_geom_angle_atom_site_label_1
_geom_angle_atom_site_label_2
_geom_angle_atom_site_label_3
_geom_angle
C18 Zr1 Cl2 126.77(16)
C18 Zr1 Cl1 121.82(17)
Cl2 Zr1 Cl1 98.42(7)
C18 Zr1 C10 57.7(2)
Cl2 Zr1 C10 130.36(17)
Cl1 Zr1 C10 120.47(17)
C18 Zr1 C1 78.1(2)
Cl2 Zr1 C1 96.61(16)
Cl1 Zr1 C1 136.49(17)
C10 Zr1 C1 33.9(2)
C18 Zr1 C8 81.2(2)
Cl2 Zr1 C8 137.52(16)
Cl1 Zr1 C8 88.43(19)
C10 Zr1 C8 33.4(2)
C1 Zr1 C8 54.4(2)
C18 Zr1 C41 34.5(2)
Cl2 Zr1 C41 92.31(18)
Cl1 Zr1 C41 137.84(19)
C10 Zr1 C41 79.3(3)
C1 Zr1 C41 81.6(3)
C8 Zr1 C41 110.3(3)
C18 Zr1 C7 111.1(2)
Cl2 Zr1 C7 106.78(15)
Cl1 Zr1 C7 82.94(19)
C10 Zr1 C7 54.9(2)
C1 Zr1 C7 53.6(2)
C8 Zr1 C7 32.2(2)
C41 Zr1 C7 132.4(3)
C18 Zr1 C21 33.3(3)
Cl2 Zr1 C21 131.21(17)
Cl1 Zr1 C21 90.4(2)
C10 Zr1 C21 81.5(2)
C1 Zr1 C21 109.3(3)
C8 Zr1 C21 90.3(2)
C41 Zr1 C21 53.6(2)
C7 Zr1 C21 121.9(2)
C18 Zr1 C2 109.2(2)
Cl2 Zr1 C2 84.81(15)
Cl1 Zr1 C2 109.44(17)
C10 Zr1 C2 55.2(2)
C1 Zr1 C2 32.3(2)
C8 Zr1 C2 53.8(2)
C41 Zr1 C2 112.1(3)
C7 Zr1 C2 32.2(2)
C21 Zr1 C2 136.7(3)
C18 Zr1 C54 54.6(2)
Cl2 Zr1 C54 80.43(16)
Cl1 Zr1 C54 111.17(19)
C10 Zr1 C54 109.0(3)
C1 Zr1 C54 111.5(3)
C8 Zr1 C54 135.7(2)
C41 Zr1 C54 31.1(3)
C7 Zr1 C54 163.4(3)
C21 Zr1 C54 52.0(2)
C2 Zr1 C54 138.3(2)
C18 Zr1 C34 54.5(2)
Cl2 Zr1 C34 101.39(17)
Cl1 Zr1 C34 85.48(18)
C10 Zr1 C34 110.6(2)
C1 Zr1 C34 130.7(3)
C8 Zr1 C34 121.0(2)
C41 Zr1 C34 52.4(2)
C7 Zr1 C34 150.8(2)
C21 Zr1 C34 31.3(2)
C2 Zr1 C34 163.0(3)
C54 Zr1 C34 31.1(2)
C2 C1 C10 110.6(6)
C2 C1 Zr1 78.9(5)
C10 C1 Zr1 72.1(4)
C2 C1 H1 124.7
C10 C1 H1 124.7
Zr1 C1 H1 116
C1 C2 C7 105.7(6)
C1 C2 C3 129.1(7)
C7 C2 C3 124.5(6)
C1 C2 Zr1 68.8(4)
C7 C2 Zr1 72.2(4)
C3 C2 Zr1 130.6(5)
C2 C3 C5 113.6(7)
C2 C3 C6 105.5(6)
C5 C3 C6 107.9(6)
C2 C3 C4 112.9(6)
C5 C3 C4 109.8(6)
C6 C3 C4 106.6(6)
C3 C4 H4A 109.5
C3 C4 H4B 109.5
H4A C4 H4B 109.5
C3 C4 H4C 109.5
H4A C4 H4C 109.5
H4B C4 H4C 109.5
C3 C5 H5A 109.5
C3 C5 H5B 109.5
H5A C5 H5B 109.5
C3 C5 H5C 109.5
H5A C5 H5C 109.5
H5B C5 H5C 109.5
C3 C6 H6A 109.5
C3 C6 H6B 109.5
H6A C6 H6B 109.5
C3 C6 H6C 109.5
H6A C6 H6C 109.5
H6B C6 H6C 109.5
C8 C7 C2 108.9(7)
C8 C7 Zr1 71.7(4)
C2 C7 Zr1 75.6(4)
C8 C7 H7 125.5
C2 C7 H7 125.5
Zr1 C7 H7 119
C7 C8 C10 109.4(6)
C7 C8 C9 123.3(7)
C10 C8 C9 127.2(6)
C7 C8 Zr1 76.1(4)
C10 C8 Zr1 71.2(4)
C9 C8 Zr1 121.7(5)
C8 C9 H9A 109.5
C8 C9 H9B 109.5
H9A C9 H9B 109.5
C8 C9 H9C 109.5
H9A C9 H9C 109.5
H9B C9 H9C 109.5
C8 C10 C1 105.3(6)
C8 C10 C11 125.9(6)
C1 C10 C11 125.3(6)
C8 C10 Zr1 75.4(5)
C1 C10 Zr1 73.9(4)
C11 C10 Zr1 99.4(4)
C12 C11 C18 115.5(6)
C12 C11 C10 115.5(6)
C18 C11 C10 100.4(6)
C12 C11 H11 108.3
C18 C11 H11 108.3
C10 C11 H11 108.3
C13 C12 C17 118.3(8)
C13 C12 C11 121.1(7)
C17 C12 C11 120.6(7)
C14 C13 C12 121.8(7)
C14 C13 H13 119.1
C12 C13 H13 119.1
C15 C14 C13 119.2(7)
C15 C14 H14 120.4
C13 C14 H14 120.4
C14 C15 C16 119.4(8)
C14 C15 H15 120.3
C16 C15 H15 120.3
C17 C16 C15 121.6(7)
C17 C16 H16 119.2
C15 C16 H16 119.2
C16 C17 C12 119.5(7)
C16 C17 H17 120.2
C12 C17 H17 120.2
C21 C18 C41 104.7(6)
C21 C18 C11 126.8(6)
C41 C18 C11 127.7(6)
C21 C18 Zr1 79.8(5)
C41 C18 Zr1 76.6(4)
C11 C18 Zr1 102.0(4)
C18 C21 C34 110.6(6)
C18 C21 C22 132.1(7)
C34 C21 C22 117.0(8)
C18 C21 Zr1 66.9(4)
C34 C21 Zr1 79.9(4)
C22 C21 Zr1 116.2(5)
C23 C22 C21 121.3(8)
C23 C22 H22 119.4
C21 C22 H22 119.4
C22 C23 C32 119.8(7)
C22 C23 C24 118.7(7)
C32 C23 C24 121.2(7)
C27 C24 C23 111.6(7)
C27 C24 C25 110.7(6)
C23 C24 C25 109.8(6)
C27 C24 C26 107.8(6)
C23 C24 C26 108.9(6)
C25 C24 C26 107.9(6)
C24 C25 H25A 109.5
C24 C25 H25B 109.5
H25A C25 H25B 109.5
C24 C25 H25C 109.5
H25A C25 H25C 109.5
H25B C25 H25C 109.5
C24 C26 H26A 109.5
C24 C26 H26B 109.5
H26A C26 H26B 109.5
C24 C26 H26C 109.5
H26A C26 H26C 109.5
H26B C26 H26C 109.5
C24 C27 C28 112.9(6)
C24 C27 H27A 109
C28 C27 H27A 109
C24 C27 H27B 109
C28 C27 H27B 109
H27A C27 H27B 107.8
C29 C28 C27 111.1(6)
C29 C28 H28A 109.4
C27 C28 H28A 109.4
C29 C28 H28B 109.4
C27 C28 H28B 109.4
H28A C28 H28B 108
C30 C29 C28 107.6(6)
C30 C29 C31 110.9(7)
C28 C29 C31 108.5(6)
C30 C29 C32 111.5(6)
C28 C29 C32 110.6(7)
C31 C29 C32 107.7(6)
C29 C30 H30A 109.5
C29 C30 H30B 109.5
H30A C30 H30B 109.5
C29 C30 H30C 109.5
H30A C30 H30C 109.5
H30B C30 H30C 109.5
C29 C31 H31A 109.5
C29 C31 H31B 109.5
H31A C31 H31B 109.5
C29 C31 H31C 109.5
H31A C31 H31C 109.5
H31B C31 H31C 109.5
C33 C32 C23 119.8(8)
C33 C32 C29 117.4(7)
C23 C32 C29 122.7(6)
C32 C33 C34 121.5(8)
C32 C33 H33 119.2
C34 C33 H33 119.2
C33 C34 C21 120.3(7)
C33 C34 C54 132.9(7)
C21 C34 C54 106.7(7)
C33 C34 Zr1 122.8(5)
C21 C34 Zr1 68.7(4)
C54 C34 Zr1 74.4(4)
C42 C41 C54 119.6(7)
C42 C41 C18 129.8(8)
C54 C41 C18 110.5(7)
C42 C41 Zr1 116.9(5)
C54 C41 Zr1 82.6(5)
C18 C41 Zr1 68.9(4)
C41 C42 C43 118.9(8)
C41 C42 H42 120.6
C43 C42 H42 120.6
C52 C43 C42 121.0(7)
C52 C43 C44 124.8(7)
C42 C43 C44 114.2(7)
C45 C44 C46 111.8(7)
C45 C44 C47 108.4(6)
C46 C44 C47 106.9(6)
C45 C44 C43 110.4(6)
C46 C44 C43 109.8(6)
C47 C44 C43 109.5(7)
C44 C45 H45A 109.5
C44 C45 H45B 109.5
H45A C45 H45B 109.5
C44 C45 H45C 109.5
H45A C45 H45C 109.5
H45B C45 H45C 109.5
C44 C46 H46A 109.5
C44 C46 H46B 109.5
H46A C46 H46B 109.5
C44 C46 H46C 109.5
H46A C46 H46C 109.5
H46B C46 H46C 109.5
C48 C47 C44 116.6(7)
C48 C47 H47A 108.2
C44 C47 H47A 108.2
C48 C47 H47B 108.2
C44 C47 H47B 108.2
H47A C47 H47B 107.3
C47 C48 C49 113.6(6)
C47 C48 H48A 108.9
C49 C48 H48A 108.9
C47 C48 H48B 108.9
C49 C48 H48B 108.9
H48A C48 H48B 107.7
C50 C49 C51 107.0(7)
C50 C49 C48 116.9(6)
C51 C49 C48 98.8(6)
C50 C49 C52 112.2(6)
C51 C49 C52 111.3(6)
C48 C49 C52 109.8(7)
C49 C50 H50A 109.5
C49 C50 H50B 109.5
H50A C50 H50B 109.5
C49 C50 H50C 109.5
H50A C50 H50C 109.5
H50B C50 H50C 109.5
C49 C51 H51A 109.5
C49 C51 H51B 109.5
H51A C51 H51B 109.5
C49 C51 H51C 109.5
H51A C51 H51C 109.5
H51B C51 H51C 109.5
C53 C52 C43 120.7(7)
C53 C52 C49 117.5(8)
C43 C52 C49 121.8(7)
C52 C53 C54 119.1(8)
C52 C53 H53 120.4
C54 C53 H53 120.4
C41 C54 C53 120.7(7)
C41 C54 C34 107.2(7)
C53 C54 C34 132.1(8)
C41 C54 Zr1 66.3(4)
C53 C54 Zr1 122.4(5)
C34 C54 Zr1 74.5(4)
C118 Zr2 Cl11 125.44(16)
C118 Zr2 C110 58.8(2)
Cl11 Zr2 C110 129.51(16)
C118 Zr2 Cl12 122.20(16)
Cl11 Zr2 Cl12 99.03(8)
C110 Zr2 Cl12 120.55(17)
C118 Zr2 C101 79.1(2)
Cl11 Zr2 C101 95.05(17)
C110 Zr2 C101 34.6(2)
Cl12 Zr2 C101 136.74(17)
C118 Zr2 C108 81.7(2)
Cl11 Zr2 C108 137.66(16)
C110 Zr2 C108 33.1(2)
Cl12 Zr2 C108 88.61(18)
C101 Zr2 C108 55.2(2)
C118 Zr2 C121 34.0(2)
Cl11 Zr2 C121 91.45(18)
C110 Zr2 C121 78.9(2)
Cl12 Zr2 C121 139.01(18)
C101 Zr2 C121 80.7(2)
C108 Zr2 C121 109.7(3)
C118 Zr2 C141 32.9(2)
Cl11 Zr2 C141 131.61(17)
C110 Zr2 C141 81.3(2)
Cl12 Zr2 C141 90.68(19)
C101 Zr2 C141 109.6(3)
C108 Zr2 C141 89.5(2)
C121 Zr2 C141 54.6(2)
C118 Zr2 C107 112.3(2)
Cl11 Zr2 C107 106.61(16)
C110 Zr2 C107 55.1(2)
Cl12 Zr2 C107 82.53(18)
C101 Zr2 C107 54.2(2)
C108 Zr2 C107 32.9(2)
C121 Zr2 C107 132.0(3)
C141 Zr2 C107 121.7(2)
C118 Zr2 C102 109.7(2)
Cl11 Zr2 C102 84.93(16)
C110 Zr2 C102 54.7(2)
Cl12 Zr2 C102 109.07(17)
C101 Zr2 C102 32.0(2)
C108 Zr2 C102 53.5(2)
C121 Zr2 C102 111.3(2)
C141 Zr2 C102 136.0(3)
C107 Zr2 C102 31.9(2)
C118 Zr2 C134 54.2(2)
Cl11 Zr2 C134 79.78(17)
C110 Zr2 C134 109.7(3)
Cl12 Zr2 C134 111.05(18)
C101 Zr2 C134 111.6(2)
C108 Zr2 C134 135.8(3)
C121 Zr2 C134 32.3(3)
C141 Zr2 C134 52.8(2)
C107 Zr2 C134 164.3(3)
C102 Zr2 C134 138.7(2)
C118 Zr2 C154 54.1(2)
Cl11 Zr2 C154 101.43(17)
C110 Zr2 C154 111.1(3)
Cl12 Zr2 C154 85.37(18)
C101 Zr2 C154 131.3(3)
C108 Zr2 C154 120.7(2)
C121 Zr2 C154 53.7(2)
C141 Zr2 C154 31.9(2)
C107 Zr2 C154 150.8(2)
C102 Zr2 C154 163.3(3)
C134 Zr2 C154 31.4(2)
C102 C101 C110 108.5(6)
C102 C101 Zr2 79.8(5)
C110 C101 Zr2 72.0(4)
C102 C101 H101 125.8
C110 C101 H101 125.8
Zr2 C101 H101 114.6
C101 C102 C107 108.6(6)
C101 C102 C103 126.3(6)
C107 C102 C103 124.6(7)
C101 C102 Zr2 68.2(4)
C107 C102 Zr2 73.0(4)
C103 C102 Zr2 130.9(5)
C104 C103 C102 112.3(6)
C104 C103 C105 109.4(6)
C102 C103 C105 105.4(6)
C104 C103 C106 110.3(7)
C102 C103 C106 111.9(6)
C105 C103 C106 107.3(6)
C103 C104 H10A 109.5
C103 C104 H10B 109.5
H10A C104 H10B 109.5
C103 C104 H10C 109.5
H10A C104 H10C 109.5
H10B C104 H10C 109.5
C103 C105 H10D 109.5
C103 C105 H10E 109.5
H10D C105 H10E 109.5
C103 C105 H10F 109.5
H10D C105 H10F 109.5
H10E C105 H10F 109.5
C103 C106 H10G 109.5
C103 C106 H10H 109.5
H10G C106 H10H 109.5
C103 C106 H10I 109.5
H10G C106 H10I 109.5
H10H C106 H10I 109.5
C102 C107 C108 107.3(7)
C102 C107 Zr2 75.1(4)
C108 C107 Zr2 71.4(4)
C102 C107 H107 126.4
C108 C107 H107 126.4
Zr2 C107 H107 119.1
C110 C108 C107 108.7(6)
C110 C108 C109 128.6(7)
C107 C108 C109 122.7(7)
C110 C108 Zr2 70.3(4)
C107 C108 Zr2 75.8(4)
C109 C108 Zr2 121.4(5)
C108 C109 H10J 109.5
C108 C109 H10K 109.5
H10J C109 H10K 109.5
C108 C109 H10L 109.5
H10J C109 H10L 109.5
H10K C109 H10L 109.5
C108 C110 C101 106.7(7)
C108 C110 C111 126.4(6)
C101 C110 C111 123.8(6)
C108 C110 Zr2 76.6(5)
C101 C110 Zr2 73.4(4)
C111 C110 Zr2 100.2(4)
C112 C111 C110 114.9(6)
C112 C111 C118 115.5(6)
C110 C111 C118 100.8(6)
C112 C111 H111 108.4
C110 C111 H111 108.4
C118 C111 H111 108.4
C117 C112 C113 116.4(7)
C117 C112 C111 123.4(7)
C113 C112 C111 120.2(6)
C114 C113 C112 120.6(7)
C114 C113 H113 119.7
C112 C113 H113 119.7
C113 C114 C115 120.7(7)
C113 C114 H114 119.7
C115 C114 H114 119.7
C116 C115 C114 119.8(8)
C116 C115 H115 120.1
C114 C115 H115 120.1
C115 C116 C117 119.8(7)
C115 C116 H116 120.1
C117 C116 H116 120.1
C116 C117 C112 122.8(7)
C116 C117 H117 118.6
C112 C117 H117 118.6
C141 C118 C121 109.0(6)
C141 C118 C111 125.5(6)
C121 C118 C111 124.1(6)
C141 C118 Zr2 79.1(5)
C121 C118 Zr2 77.5(4)
C111 C118 Zr2 100.0(4)
C122 C121 C118 134.2(8)
C122 C121 C134 118.7(7)
C118 C121 C134 107.1(6)
C122 C121 Zr2 116.2(5)
C118 C121 Zr2 68.5(4)
C134 C121 Zr2 80.5(5)
C121 C122 C123 121.0(8)
C121 C122 H122 119.5
C123 C122 H122 119.5
C122 C123 C132 120.6(7)
C122 C123 C124 116.1(7)
C132 C123 C124 123.3(7)
C125 C124 C126 107.6(7)
C125 C124 C123 111.7(6)
C126 C124 C123 110.0(6)
C125 C124 C127 107.8(6)
C126 C124 C127 108.9(6)
C123 C124 C127 110.8(7)
C124 C125 H12A 109.5
C124 C125 H12B 109.5
H12A C125 H12B 109.5
C124 C125 H12C 109.5
H12A C125 H12C 109.5
H12B C125 H12C 109.5
C124 C126 H12D 109.5
C124 C126 H12E 109.5
H12D C126 H12E 109.5
C124 C126 H12F 109.5
H12D C126 H12F 109.5
H12E C126 H12F 109.5
C128 C127 C124 113.1(6)
C128 C127 H12G 109
C124 C127 H12G 109
C128 C127 H12H 109
C124 C127 H12H 109
H12G C127 H12H 107.8
C127 C128 C129 114.3(7)
C127 C128 H12I 108.7
C129 C128 H12I 108.7
C127 C128 H12J 108.7
C129 C128 H12J 108.7
H12I C128 H12J 107.6
C130 C129 C128 113.7(6)
C130 C129 C132 109.7(6)
C128 C129 C132 110.5(6)
C130 C129 C131 107.2(6)
C128 C129 C131 106.0(6)
C132 C129 C131 109.7(6)
C129 C130 H13A 109.5
C129 C130 H13B 109.5
H13A C130 H13B 109.5
C129 C130 H13C 109.5
H13A C130 H13C 109.5
H13B C130 H13C 109.5
C129 C131 H13D 109.5
C129 C131 H13E 109.5
H13D C131 H13E 109.5
C129 C131 H13F 109.5
H13D C131 H13F 109.5
H13E C131 H13F 109.5
C133 C132 C123 119.5(7)
C133 C132 C129 118.6(7)
C123 C132 C129 121.7(6)
C132 C133 C134 121.2(8)
C132 C133 H133 119.4
C134 C133 H133 119.4
C133 C134 C154 133.2(8)
C133 C134 C121 119.0(7)
C154 C134 C121 107.8(6)
C133 C134 Zr2 121.8(5)
C154 C134 Zr2 74.4(4)
C121 C134 Zr2 67.2(4)
C118 C141 C142 134.5(7)
C118 C141 C154 109.3(6)
C142 C141 C154 116.0(7)
C118 C141 Zr2 68.0(4)
C142 C141 Zr2 116.0(5)
C154 C141 Zr2 79.9(4)
C143 C142 C141 121.7(7)
C143 C142 H142 119.1
C141 C142 H142 119.1
C142 C143 C152 120.7(7)
C142 C143 C144 117.3(7)
C152 C143 C144 121.9(7)
C147 C144 C145 108.7(6)
C147 C144 C143 111.3(7)
C145 C144 C143 109.5(6)
C147 C144 C146 107.1(6)
C145 C144 C146 108.2(7)
C143 C144 C146 111.9(6)
C144 C145 H14A 109.5
C144 C145 H14B 109.5
H14A C145 H14B 109.5
C144 C145 H14C 109.5
H14A C145 H14C 109.5
H14B C145 H14C 109.5
C144 C146 H14D 109.5
C144 C146 H14E 109.5
H14D C146 H14E 109.5
C144 C146 H14F 109.5
H14D C146 H14F 109.5
H14E C146 H14F 109.5
C144 C147 C148 112.2(6)
C144 C147 H14G 109.2
C148 C147 H14G 109.2
C144 C147 H14H 109.2
C148 C147 H14H 109.2
H14G C147 H14H 107.9
C149 C148 C147 111.6(6)
C149 C148 H14I 109.3
C147 C148 H14I 109.3
C149 C148 H14J 109.3
C147 C148 H14J 109.3
H14I C148 H14J 108
C152 C149 C148 112.5(7)
C152 C149 C151 112.0(6)
C148 C149 C151 108.2(6)
C152 C149 C150 107.7(6)
C148 C149 C150 109.2(6)
C151 C149 C150 107.1(7)
C149 C150 H15A 109.5
C149 C150 H15B 109.5
H15A C150 H15B 109.5
C149 C150 H15C 109.5
H15A C150 H15C 109.5
H15B C150 H15C 109.5
C149 C151 H15D 109.5
C149 C151 H15E 109.5
H15D C151 H15E 109.5
C149 C151 H15F 109.5
H15D C151 H15F 109.5
H15E C151 H15F 109.5
C153 C152 C143 118.7(7)
C153 C152 C149 118.8(7)
C143 C152 C149 122.5(6)
C154 C153 C152 121.3(8)
C154 C153 H153 119.4
C152 C153 H153 119.4
C153 C154 C141 121.6(7)
C153 C154 C134 131.8(7)
C141 C154 C134 106.6(7)
C153 C154 Zr2 122.4(6)
C141 C154 Zr2 68.2(4)
C134 C154 Zr2 74.2(4)

loop_
_geom_bond_atom_site_label_1
_geom_bond_atom_site_label_2
_geom_bond_distance
Zr1 C18 2.400(7)
Zr1 Cl2 2.4217(18)
Zr1 Cl1 2.434(2)
Zr1 C10 2.445(8)
Zr1 C1 2.468(8)
Zr1 C8 2.499(7)
Zr1 C41 2.502(8)
Zr1 C7 2.556(7)
Zr1 C21 2.567(7)
Zr1 C2 2.599(7)
Zr1 C54 2.711(7)
Zr1 C34 2.712(7)
C1 C2 1.414(10)
C1 C10 1.434(9)
C1 H1 0.95
C2 C7 1.430(10)
C2 C3 1.511(9)
C3 C5 1.530(12)
C3 C6 1.545(11)
C3 C4 1.546(10)
C4 H4A 0.98
C4 H4B 0.98
C4 H4C 0.98
C5 H5A 0.98
C5 H5B 0.98
C5 H5C 0.98
C6 H6A 0.98
C6 H6B 0.98
C6 H6C 0.98
C7 C8 1.405(10)
C7 H7 0.95
C8 C10 1.422(10)
C8 C9 1.529(10)
C9 H9A 0.98
C9 H9B 0.98
C9 H9C 0.98
C10 C11 1.532(10)
C11 C12 1.510(11)
C11 C18 1.511(10)
C11 H11 1
C12 C13 1.380(11)
C12 C17 1.392(10)
C13 C14 1.379(11)
C13 H13 0.95
C14 C15 1.364(10)
C14 H14 0.95
C15 C16 1.385(10)
C15 H15 0.95
C16 C17 1.362(11)
C16 H16 0.95
C17 H17 0.95
C18 C21 1.432(11)
C18 C41 1.457(9)
C21 C34 1.433(11)
C21 C22 1.457(10)
C22 C23 1.365(11)
C22 H22 0.95
C23 C32 1.437(11)
C23 C24 1.538(10)
C24 C27 1.509(12)
C24 C25 1.543(11)
C24 C26 1.549(10)
C25 H25A 0.98
C25 H25B 0.98
C25 H25C 0.98
C26 H26A 0.98
C26 H26B 0.98
C26 H26C 0.98
C27 C28 1.538(10)
C27 H27A 0.99
C27 H27B 0.99
C28 C29 1.531(10)
C28 H28A 0.99
C28 H28B 0.99
C29 C30 1.517(10)
C29 C31 1.537(11)
C29 C32 1.551(12)
C30 H30A 0.98
C30 H30B 0.98
C30 H30C 0.98
C31 H31A 0.98
C31 H31B 0.98
C31 H31C 0.98
C32 C33 1.374(10)
C33 C34 1.394(11)
C33 H33 0.95
C34 C54 1.455(10)
C41 C42 1.411(11)
C41 C54 1.414(12)
C42 C43 1.414(10)
C42 H42 0.95
C43 C52 1.397(11)
C43 C44 1.559(11)
C44 C45 1.515(10)
C44 C46 1.515(11)
C44 C47 1.530(10)
C45 H45A 0.98
C45 H45B 0.98
C45 H45C 0.98
C46 H46A 0.98
C46 H46B 0.98
C46 H46C 0.98
C47 C48 1.486(11)
C47 H47A 0.99
C47 H47B 0.99
C48 C49 1.528(10)
C48 H48A 0.99
C48 H48B 0.99
C49 C50 1.459(9)
C49 C51 1.514(11)
C49 C52 1.534(10)
C50 H50A 0.98
C50 H50B 0.98
C50 H50C 0.98
C51 H51A 0.98
C51 H51B 0.98
C51 H51C 0.98
C52 C53 1.393(11)
C53 C54 1.415(10)
C53 H53 0.95
Zr2 C118 2.416(7)
Zr2 Cl11 2.4183(19)
Zr2 C110 2.423(8)
Zr2 Cl12 2.425(2)
Zr2 C101 2.442(7)
Zr2 C108 2.505(7)
Zr2 C121 2.534(8)
Zr2 C141 2.560(7)
Zr2 C107 2.562(6)
Zr2 C102 2.588(7)
Zr2 C134 2.712(7)
Zr2 C154 2.714(7)
C101 C102 1.394(10)
C101 C110 1.449(9)
C101 H101 0.95
C102 C107 1.416(9)
C102 C103 1.541(10)
C103 C104 1.521(10)
C103 C105 1.541(10)
C103 C106 1.547(12)
C104 H10A 0.98
C104 H10B 0.98
C104 H10C 0.98
C105 H10D 0.98
C105 H10E 0.98
C105 H10F 0.98
C106 H10G 0.98
C106 H10H 0.98
C106 H10I 0.98
C107 C108 1.434(10)
C107 H107 0.95
C108 C110 1.407(10)
C108 C109 1.517(9)
C109 H10J 0.98
C109 H10K 0.98
C109 H10L 0.98
C110 C111 1.531(10)
C111 C112 1.490(11)
C111 C118 1.549(10)
C111 H111 1
C112 C117 1.388(10)
C112 C113 1.421(10)
C113 C114 1.361(11)
C113 H113 0.95
C114 C115 1.394(10)
C114 H114 0.95
C115 C116 1.359(10)
C115 H115 0.95
C116 C117 1.367(11)
C116 H116 0.95
C117 H117 0.95
C118 C141 1.418(10)
C118 C121 1.452(10)
C121 C122 1.385(10)
C121 C134 1.470(12)
C122 C123 1.395(10)
C122 H122 0.95
C123 C132 1.412(12)
C123 C124 1.538(11)
C124 C125 1.518(12)
C124 C126 1.529(10)
C124 C127 1.549(10)
C125 H12A 0.98
C125 H12B 0.98
C125 H12C 0.98
C126 H12D 0.98
C126 H12E 0.98
C126 H12F 0.98
C127 C128 1.481(11)
C127 H12G 0.99
C127 H12H 0.99
C128 C129 1.507(10)
C128 H12I 0.99
C128 H12J 0.99
C129 C130 1.489(10)
C129 C132 1.547(11)
C129 C131 1.559(12)
C130 H13A 0.98
C130 H13B 0.98
C130 H13C 0.98
C131 H13D 0.98
C131 H13E 0.98
C131 H13F 0.98
C132 C133 1.393(10)
C133 C134 1.394(10)
C133 H133 0.95
C134 C154 1.468(10)
C141 C142 1.421(10)
C141 C154 1.459(11)
C142 C143 1.385(11)
C142 H142 0.95
C143 C152 1.426(11)
C143 C144 1.541(10)
C144 C147 1.530(12)
C144 C145 1.539(11)
C144 C146 1.545(10)
C145 H14A 0.98
C145 H14B 0.98
C145 H14C 0.98
C146 H14D 0.98
C146 H14E 0.98
C146 H14F 0.98
C147 C148 1.546(10)
C147 H14G 0.99
C147 H14H 0.99
C148 C149 1.525(10)
C148 H14I 0.99
C148 H14J 0.99
C149 C152 1.518(12)
C149 C151 1.529(10)
C149 C150 1.551(11)
C150 H15A 0.98
C150 H15B 0.98
C150 H15C 0.98
C151 H15D 0.98
C151 H15E 0.98
C151 H15F 0.98
C152 C153 1.394(10)
C153 C154 1.374(11)
C153 H153 0.95

loop_
_geom_torsion_atom_site_label_1
_geom_torsion_atom_site_label_2
_geom_torsion_atom_site_label_3
_geom_torsion_atom_site_label_4
_geom_torsion
C18 Zr1 C1 C2 -164.5(4)
Cl2 Zr1 C1 C2 69.3(4)
Cl1 Zr1 C1 C2 -40.4(5)
C10 Zr1 C1 C2 -116.1(6)
C8 Zr1 C1 C2 -76.9(4)
C41 Zr1 C1 C2 160.7(4)
C7 Zr1 C1 C2 -36.7(4)
C21 Zr1 C1 C2 -152.7(4)
C54 Zr1 C1 C2 151.6(4)
C34 Zr1 C1 C2 -179.5(3)
C18 Zr1 C1 C10 -48.4(4)
Cl2 Zr1 C1 C10 -174.6(4)
Cl1 Zr1 C1 C10 75.7(4)
C8 Zr1 C1 C10 39.2(4)
C41 Zr1 C1 C10 -83.2(4)
C7 Zr1 C1 C10 79.4(4)
C21 Zr1 C1 C10 -36.6(4)
C2 Zr1 C1 C10 116.1(6)
C54 Zr1 C1 C10 -92.3(4)
C34 Zr1 C1 C10 -63.4(5)
C10 C1 C2 C7 -2.7(8)
Zr1 C1 C2 C7 63.3(5)
C10 C1 C2 C3 168.3(7)
Zr1 C1 C2 C3 -125.7(8)
C10 C1 C2 Zr1 -66.0(5)
C18 Zr1 C2 C1 16.1(4)
Cl2 Zr1 C2 C1 -111.1(4)
Cl1 Zr1 C2 C1 151.8(3)
C10 Zr1 C2 C1 37.6(4)
C8 Zr1 C2 C1 78.9(4)
C41 Zr1 C2 C1 -20.7(4)
C7 Zr1 C2 C1 115.4(6)
C21 Zr1 C2 C1 39.1(5)
C54 Zr1 C2 C1 -41.8(5)
C34 Zr1 C2 C1 1.3(9)
C18 Zr1 C2 C7 -99.3(5)
Cl2 Zr1 C2 C7 133.5(4)
Cl1 Zr1 C2 C7 36.4(5)
C10 Zr1 C2 C7 -77.8(5)
C1 Zr1 C2 C7 -115.4(6)
C8 Zr1 C2 C7 -36.5(4)
C41 Zr1 C2 C7 -136.1(4)
C21 Zr1 C2 C7 -76.3(6)
C54 Zr1 C2 C7 -157.2(4)
C34 Zr1 C2 C7 -114.1(8)
C18 Zr1 C2 C3 140.1(6)
Cl2 Zr1 C2 C3 12.9(6)
Cl1 Zr1 C2 C3 -84.3(7)
C10 Zr1 C2 C3 161.6(8)
C1 Zr1 C2 C3 123.9(8)
C8 Zr1 C2 C3 -157.1(8)
C41 Zr1 C2 C3 103.2(7)
C7 Zr1 C2 C3 -120.6(9)
C21 Zr1 C2 C3 163.1(6)
C54 Zr1 C2 C3 82.2(8)
C34 Zr1 C2 C3 125.3(8)
C1 C2 C3 C5 149.9(8)
C7 C2 C3 C5 -40.7(10)
Zr1 C2 C3 C5 55.2(8)
C1 C2 C3 C6 -92.1(9)
C7 C2 C3 C6 77.3(9)
Zr1 C2 C3 C6 173.1(5)
C1 C2 C3 C4 24.0(11)
C7 C2 C3 C4 -166.6(7)
Zr1 C2 C3 C4 -70.8(9)
C1 C2 C7 C8 3.5(8)
C3 C2 C7 C8 -168.0(7)
Zr1 C2 C7 C8 64.4(5)
C1 C2 C7 Zr1 -61.0(5)
C3 C2 C7 Zr1 127.5(7)
C18 Zr1 C7 C8 -23.1(5)
Cl2 Zr1 C7 C8 -165.0(4)
Cl1 Zr1 C7 C8 98.3(4)
C10 Zr1 C7 C8 -37.0(4)
C1 Zr1 C7 C8 -79.2(5)
C41 Zr1 C7 C8 -55.6(5)
C21 Zr1 C7 C8 12.3(6)
C2 Zr1 C7 C8 -116.0(7)
C54 Zr1 C7 C8 -51.1(9)
C34 Zr1 C7 C8 30.9(8)
C18 Zr1 C7 C2 92.8(5)
Cl2 Zr1 C7 C2 -49.0(5)
Cl1 Zr1 C7 C2 -145.7(4)
C10 Zr1 C7 C2 78.9(5)
C1 Zr1 C7 C2 36.8(4)
C8 Zr1 C7 C2 116.0(7)
C41 Zr1 C7 C2 60.4(5)
C21 Zr1 C7 C2 128.2(4)
C54 Zr1 C7 C2 64.9(9)
C34 Zr1 C7 C2 146.9(5)
C2 C7 C8 C10 -3.0(9)
Zr1 C7 C8 C10 63.9(5)
C2 C7 C8 C9 174.0(7)
Zr1 C7 C8 C9 -119.0(7)
C2 C7 C8 Zr1 -67.0(5)
C18 Zr1 C8 C7 158.2(5)
Cl2 Zr1 C8 C7 21.6(6)
Cl1 Zr1 C8 C7 -79.2(4)
C10 Zr1 C8 C7 116.5(6)
C1 Zr1 C8 C7 76.6(5)
C41 Zr1 C8 C7 139.5(5)
C21 Zr1 C8 C7 -169.6(5)
C2 Zr1 C8 C7 36.4(4)
C54 Zr1 C8 C7 161.5(4)
C34 Zr1 C8 C7 -163.0(4)
C18 Zr1 C8 C10 41.7(4)
Cl2 Zr1 C8 C10 -94.9(4)
Cl1 Zr1 C8 C10 164.3(4)
C1 Zr1 C8 C10 -39.9(4)
C41 Zr1 C8 C10 23.0(4)
C7 Zr1 C8 C10 -116.5(6)
C21 Zr1 C8 C10 73.9(4)
C2 Zr1 C8 C10 -80.0(4)
C54 Zr1 C8 C10 45.0(5)
C34 Zr1 C8 C10 80.5(4)
C18 Zr1 C8 C9 -81.0(6)
Cl2 Zr1 C8 C9 142.3(5)
Cl1 Zr1 C8 C9 41.6(6)
C10 Zr1 C8 C9 -122.7(7)
C1 Zr1 C8 C9 -162.6(7)
C41 Zr1 C8 C9 -99.7(6)
C7 Zr1 C8 C9 120.8(8)
C21 Zr1 C8 C9 -48.8(6)
C2 Zr1 C8 C9 157.2(7)
C54 Zr1 C8 C9 -77.7(7)
C34 Zr1 C8 C9 -42.2(7)
C7 C8 C10 C1 1.3(8)
C9 C8 C10 C1 -175.6(7)
Zr1 C8 C10 C1 68.4(5)
C7 C8 C10 C11 -158.3(7)
C9 C8 C10 C11 24.8(12)
Zr1 C8 C10 C11 -91.2(7)
C7 C8 C10 Zr1 -67.1(5)
C9 C8 C10 Zr1 116.0(8)
C2 C1 C10 C8 0.9(8)
Zr1 C1 C10 C8 -69.5(5)
C2 C1 C10 C11 160.6(7)
Zr1 C1 C10 C11 90.3(7)
C2 C1 C10 Zr1 70.3(6)
C18 Zr1 C10 C8 -128.9(5)
Cl2 Zr1 C10 C8 118.0(4)
Cl1 Zr1 C10 C8 -18.3(4)
C1 Zr1 C10 C8 111.0(6)
C41 Zr1 C10 C8 -158.1(4)
C7 Zr1 C10 C8 35.7(4)
C21 Zr1 C10 C8 -103.7(4)
C2 Zr1 C10 C8 75.2(4)
C54 Zr1 C10 C8 -148.5(4)
C34 Zr1 C10 C8 -115.4(4)
C18 Zr1 C10 C1 120.1(5)
Cl2 Zr1 C10 C1 7.0(5)
Cl1 Zr1 C10 C1 -129.3(4)
C8 Zr1 C10 C1 -111.0(6)
C41 Zr1 C10 C1 90.9(4)
C7 Zr1 C10 C1 -75.3(4)
C21 Zr1 C10 C1 145.3(4)
C2 Zr1 C10 C1 -35.7(4)
C54 Zr1 C10 C1 100.5(4)
C34 Zr1 C10 C1 133.6(4)
C18 Zr1 C10 C11 -4.1(4)
Cl2 Zr1 C10 C11 -117.2(4)
Cl1 Zr1 C10 C11 106.5(4)
C1 Zr1 C10 C11 -124.2(6)
C8 Zr1 C10 C11 124.8(6)
C41 Zr1 C10 C11 -33.3(4)
C7 Zr1 C10 C11 160.5(5)
C21 Zr1 C10 C11 21.1(4)
C2 Zr1 C10 C11 -159.9(5)
C54 Zr1 C10 C11 -23.6(5)
C34 Zr1 C10 C11 9.4(5)
C8 C10 C11 C12 -150.8(7)
C1 C10 C11 C12 53.5(10)
Zr1 C10 C11 C12 130.5(5)
C8 C10 C11 C18 84.3(8)
C1 C10 C11 C18 -71.4(9)
Zr1 C10 C11 C18 5.6(5)
C18 C11 C12 C13 148.1(6)
C10 C11 C12 C13 31.4(10)
C18 C11 C12 C17 -31.8(9)
C10 C11 C12 C17 -148.5(6)
C17 C12 C13 C14 0.9(11)
C11 C12 C13 C14 -179.0(7)
C12 C13 C14 C15 -1.0(11)
C13 C14 C15 C16 -1.0(10)
C14 C15 C16 C17 3.2(11)
C15 C16 C17 C12 -3.3(11)
C13 C12 C17 C16 1.3(10)
C11 C12 C17 C16 -178.8(6)
C12 C11 C18 C21 143.3(7)
C10 C11 C18 C21 -91.9(8)
C12 C11 C18 C41 -48.4(10)
C10 C11 C18 C41 76.5(9)
C12 C11 C18 Zr1 -130.6(5)
C10 C11 C18 Zr1 -5.7(6)
Cl2 Zr1 C18 C21 -111.1(4)
Cl1 Zr1 C18 C21 21.6(4)
C10 Zr1 C18 C21 129.9(5)
C1 Zr1 C18 C21 159.5(4)
C8 Zr1 C18 C21 104.2(4)
C41 Zr1 C18 C21 -108.0(6)
C7 Zr1 C18 C21 116.5(4)
C2 Zr1 C18 C21 150.8(4)
C54 Zr1 C18 C21 -73.0(4)
C34 Zr1 C18 C21 -34.5(4)
Cl2 Zr1 C18 C41 -3.2(5)
Cl1 Zr1 C18 C41 129.6(4)
C10 Zr1 C18 C41 -122.1(5)
C1 Zr1 C18 C41 -92.6(4)
C8 Zr1 C18 C41 -147.8(4)
C7 Zr1 C18 C41 -135.6(4)
C21 Zr1 C18 C41 108.0(6)
C2 Zr1 C18 C41 -101.3(4)
C54 Zr1 C18 C41 35.0(4)
C34 Zr1 C18 C41 73.5(4)
Cl2 Zr1 C18 C11 123.1(4)
Cl1 Zr1 C18 C11 -104.1(4)
C10 Zr1 C18 C11 4.2(4)
C1 Zr1 C18 C11 33.7(4)
C8 Zr1 C18 C11 -21.5(4)
C41 Zr1 C18 C11 126.3(7)
C7 Zr1 C18 C11 -9.3(5)
C21 Zr1 C18 C11 -125.8(6)
C2 Zr1 C18 C11 25.0(5)
C54 Zr1 C18 C11 161.3(5)
C34 Zr1 C18 C11 -160.2(5)
C41 C18 C21 C34 -4.4(8)
C11 C18 C21 C34 166.1(7)
Zr1 C18 C21 C34 68.7(6)
C41 C18 C21 C22 -178.2(8)
C11 C18 C21 C22 -7.7(13)
Zr1 C18 C21 C22 -105.1(8)
C41 C18 C21 Zr1 -73.1(5)
C11 C18 C21 Zr1 97.4(7)
Cl2 Zr1 C21 C18 96.7(4)
Cl1 Zr1 C21 C18 -161.8(4)
C10 Zr1 C21 C18 -41.0(4)
C1 Zr1 C21 C18 -21.3(4)
C8 Zr1 C21 C18 -73.3(4)
C41 Zr1 C21 C18 42.0(4)
C7 Zr1 C21 C18 -79.8(5)
C2 Zr1 C21 C18 -42.2(5)
C54 Zr1 C21 C18 81.3(4)
C34 Zr1 C21 C18 117.7(6)
C18 Zr1 C21 C34 -117.7(6)
Cl2 Zr1 C21 C34 -21.0(6)
Cl1 Zr1 C21 C34 80.6(5)
C10 Zr1 C21 C34 -158.6(5)
C1 Zr1 C21 C34 -139.0(5)
C8 Zr1 C21 C34 169.0(5)
C41 Zr1 C21 C34 -75.7(5)
C7 Zr1 C21 C34 162.5(5)
C2 Zr1 C21 C34 -159.9(4)
C54 Zr1 C21 C34 -36.3(5)
C18 Zr1 C21 C22 127.1(8)
Cl2 Zr1 C21 C22 -136.3(5)
Cl1 Zr1 C21 C22 -34.7(6)
C10 Zr1 C21 C22 86.1(6)
C1 Zr1 C21 C22 105.8(6)
C8 Zr1 C21 C22 53.7(6)
C41 Zr1 C21 C22 169.1(8)
C7 Zr1 C21 C22 47.2(7)
C2 Zr1 C21 C22 84.8(7)
C54 Zr1 C21 C22 -151.6(8)
C34 Zr1 C21 C22 -115.3(9)
C18 C21 C22 C23 172.7(8)
C34 C21 C22 C23 -0.8(11)
Zr1 C21 C22 C23 91.0(7)
C21 C22 C23 C32 5.2(11)
C21 C22 C23 C24 179.1(6)
C22 C23 C24 C27 168.9(7)
C32 C23 C24 C27 -17.3(10)
C22 C23 C24 C25 -67.9(9)
C32 C23 C24 C25 105.9(9)
C22 C23 C24 C26 50.1(9)
C32 C23 C24 C26 -136.1(7)
C23 C24 C27 C28 47.0(8)
C25 C24 C27 C28 -75.7(8)
C26 C24 C27 C28 166.5(6)
C24 C27 C28 C29 -64.6(9)
C27 C28 C29 C30 168.9(7)
C27 C28 C29 C31 -71.0(9)
C27 C28 C29 C32 46.9(9)
C22 C23 C32 C33 -6.9(11)
C24 C23 C32 C33 179.4(7)
C22 C23 C32 C29 177.2(7)
C24 C23 C32 C29 3.5(11)
C30 C29 C32 C33 45.8(9)
C28 C29 C32 C33 165.5(6)
C31 C29 C32 C33 -76.0(8)
C30 C29 C32 C23 -138.2(7)
C28 C29 C32 C23 -18.5(10)
C31 C29 C32 C23 100.0(8)
C23 C32 C33 C34 4.0(11)
C29 C32 C33 C34 -179.9(7)
C32 C33 C34 C21 0.5(11)
C32 C33 C34 C54 178.2(8)
C32 C33 C34 Zr1 -82.4(8)
C18 C21 C34 C33 -177.0(7)
C22 C21 C34 C33 -2.2(11)
Zr1 C21 C34 C33 -116.5(7)
C18 C21 C34 C54 4.7(9)
C22 C21 C34 C54 179.6(6)
Zr1 C21 C34 C54 65.2(5)
C18 C21 C34 Zr1 -60.5(5)
C22 C21 C34 Zr1 114.3(6)
C18 Zr1 C34 C33 149.9(7)
Cl2 Zr1 C34 C33 -82.8(6)
Cl1 Zr1 C34 C33 14.9(6)
C10 Zr1 C34 C33 135.8(6)
C1 Zr1 C34 C33 168.0(5)
C8 Zr1 C34 C33 100.3(6)
C41 Zr1 C34 C33 -166.9(7)
C7 Zr1 C34 C33 81.7(8)
C21 Zr1 C34 C33 113.2(8)
C2 Zr1 C34 C33 167.1(6)
C54 Zr1 C34 C33 -131.4(9)
C18 Zr1 C34 C21 36.7(5)
Cl2 Zr1 C34 C21 164.0(5)
Cl1 Zr1 C34 C21 -98.3(5)
C10 Zr1 C34 C21 22.6(5)
C1 Zr1 C34 C21 54.9(6)
C8 Zr1 C34 C21 -12.8(6)
C41 Zr1 C34 C21 80.0(5)
C7 Zr1 C34 C21 -31.5(8)
C2 Zr1 C34 C21 53.9(9)
C54 Zr1 C34 C21 115.4(8)
C18 Zr1 C34 C54 -78.7(5)
Cl2 Zr1 C34 C54 48.6(5)
Cl1 Zr1 C34 C54 146.3(5)
C10 Zr1 C34 C54 -92.8(5)
C1 Zr1 C34 C54 -60.6(6)
C8 Zr1 C34 C54 -128.3(5)
C41 Zr1 C34 C54 -35.5(5)
C7 Zr1 C34 C54 -146.9(6)
C21 Zr1 C34 C54 -115.4(8)
C2 Zr1 C34 C54 -61.5(9)
C21 C18 C41 C42 -176.5(8)
C11 C18 C41 C42 13.1(13)
Zr1 C18 C41 C42 108.1(8)
C21 C18 C41 C54 2.4(8)
C11 C18 C41 C54 -168.0(7)
Zr1 C18 C41 C54 -73.0(6)
C21 C18 C41 Zr1 75.4(5)
C11 C18 C41 Zr1 -95.0(7)
C18 Zr1 C41 C42 -125.1(8)
Cl2 Zr1 C41 C42 52.4(6)
Cl1 Zr1 C41 C42 157.6(5)
C10 Zr1 C41 C42 -78.3(6)
C1 Zr1 C41 C42 -43.9(6)
C8 Zr1 C41 C42 -90.9(6)
C7 Zr1 C41 C42 -62.9(7)
C21 Zr1 C41 C42 -165.5(8)
C2 Zr1 C41 C42 -32.9(7)
C54 Zr1 C41 C42 119.6(8)
C34 Zr1 C41 C42 155.0(8)
C18 Zr1 C41 C54 115.4(6)
Cl2 Zr1 C41 C54 -67.1(4)
Cl1 Zr1 C41 C54 38.1(5)
C10 Zr1 C41 C54 162.2(5)
C1 Zr1 C41 C54 -163.5(4)
C8 Zr1 C41 C54 149.5(4)
C7 Zr1 C41 C54 177.5(4)
C21 Zr1 C41 C54 75.0(5)
C2 Zr1 C41 C54 -152.5(4)
C34 Zr1 C41 C54 35.5(4)
Cl2 Zr1 C41 C18 177.5(4)
Cl1 Zr1 C41 C18 -77.3(5)
C10 Zr1 C41 C18 46.8(4)
C1 Zr1 C41 C18 81.1(4)
C8 Zr1 C41 C18 34.1(5)
C7 Zr1 C41 C18 62.1(5)
C21 Zr1 C41 C18 -40.4(4)
C2 Zr1 C41 C18 92.1(4)
C54 Zr1 C41 C18 -115.4(6)
C34 Zr1 C41 C18 -79.9(4)
C54 C41 C42 C43 2.0(11)
C18 C41 C42 C43 -179.2(7)
Zr1 C41 C42 C43 -95.1(7)
C41 C42 C43 C52 -0.4(11)
C41 C42 C43 C44 179.7(6)
C52 C43 C44 C45 116.7(8)
C42 C43 C44 C45 -63.4(9)
C52 C43 C44 C46 -119.7(8)
C42 C43 C44 C46 60.2(8)
C52 C43 C44 C47 -2.6(10)
C42 C43 C44 C47 177.3(6)
C45 C44 C47 C48 -87.6(8)
C46 C44 C47 C48 151.8(6)
C43 C44 C47 C48 32.9(9)
C44 C47 C48 C49 -58.7(9)
C47 C48 C49 C50 -80.9(9)
C47 C48 C49 C51 164.9(6)
C47 C48 C49 C52 48.4(8)
C42 C43 C52 C53 -1.1(11)
C44 C43 C52 C53 178.8(7)
C42 C43 C52 C49 176.8(7)
C44 C43 C52 C49 -3.3(12)
C50 C49 C52 C53 -69.2(9)
C51 C49 C52 C53 50.6(9)
C48 C49 C52 C53 158.9(7)
C50 C49 C52 C43 112.8(8)
C51 C49 C52 C43 -127.4(8)
C48 C49 C52 C43 -19.0(10)
C43 C52 C53 C54 1.0(11)
C49 C52 C53 C54 -177.0(6)
C42 C41 C54 C53 -2.1(11)
C18 C41 C54 C53 178.9(6)
Zr1 C41 C54 C53 114.8(7)
C42 C41 C54 C34 179.4(7)
C18 C41 C54 C34 0.4(9)
Zr1 C41 C54 C34 -63.8(5)
C42 C41 C54 Zr1 -116.8(7)
C18 C41 C54 Zr1 64.1(5)
C52 C53 C54 C41 0.6(11)
C52 C53 C54 C34 178.7(8)
C52 C53 C54 Zr1 80.3(9)
C33 C34 C54 C41 179.0(8)
C21 C34 C54 C41 -3.0(8)
Zr1 C34 C54 C41 58.4(5)
C33 C34 C54 C53 0.7(15)
C21 C34 C54 C53 178.7(8)
Zr1 C34 C54 C53 -119.9(9)
C33 C34 C54 Zr1 120.6(9)
C21 C34 C54 Zr1 -61.5(5)
C18 Zr1 C54 C41 -38.9(4)
Cl2 Zr1 C54 C41 111.0(4)
Cl1 Zr1 C54 C41 -153.6(4)
C10 Zr1 C54 C41 -18.5(5)
C1 Zr1 C54 C41 17.6(5)
C8 Zr1 C54 C41 -42.9(6)
C7 Zr1 C54 C41 -6.4(10)
C21 Zr1 C54 C41 -80.7(5)
C2 Zr1 C54 C41 40.1(6)
C34 Zr1 C54 C41 -117.2(7)
C18 Zr1 C54 C53 -151.3(8)
Cl2 Zr1 C54 C53 -1.5(7)
Cl1 Zr1 C54 C53 93.9(7)
C10 Zr1 C54 C53 -131.0(7)
C1 Zr1 C54 C53 -94.8(7)
C8 Zr1 C54 C53 -155.3(6)
C41 Zr1 C54 C53 -112.4(8)
C7 Zr1 C54 C53 -118.9(9)
C21 Zr1 C54 C53 166.9(8)
C2 Zr1 C54 C53 -72.4(8)
C34 Zr1 C54 C53 130.3(10)
C18 Zr1 C54 C34 78.3(5)
Cl2 Zr1 C54 C34 -131.8(5)
Cl1 Zr1 C54 C34 -36.4(5)
C10 Zr1 C54 C34 98.7(5)
C1 Zr1 C54 C34 134.8(5)
C8 Zr1 C54 C34 74.4(6)
C41 Zr1 C54 C34 117.2(7)
C7 Zr1 C54 C34 110.8(8)
C21 Zr1 C54 C34 36.6(5)
C2 Zr1 C54 C34 157.3(5)
C118 Zr2 C101 C102 162.8(4)
Cl11 Zr2 C101 C102 -72.0(4)
C110 Zr2 C101 C102 113.4(6)
Cl12 Zr2 C101 C102 36.9(5)
C108 Zr2 C101 C102 75.4(4)
C121 Zr2 C101 C102 -162.7(4)
C141 Zr2 C101 C102 150.3(4)
C107 Zr2 C101 C102 34.8(4)
C134 Zr2 C101 C102 -153.0(4)
C154 Zr2 C101 C102 177.9(4)
C118 Zr2 C101 C110 49.4(4)
Cl11 Zr2 C101 C110 174.6(4)
Cl12 Zr2 C101 C110 -76.5(5)
C108 Zr2 C101 C110 -38.0(4)
C121 Zr2 C101 C110 83.9(4)
C141 Zr2 C101 C110 36.9(4)
C107 Zr2 C101 C110 -78.6(4)
C102 Zr2 C101 C110 -113.4(6)
C134 Zr2 C101 C110 93.6(4)
C154 Zr2 C101 C110 64.5(5)
C110 C101 C102 C107 4.8(8)
Zr2 C101 C102 C107 -62.2(5)
C110 C101 C102 C103 -167.6(7)
Zr2 C101 C102 C103 125.5(7)
C110 C101 C102 Zr2 67.0(5)
C118 Zr2 C102 C101 -18.0(4)
Cl11 Zr2 C102 C101 108.0(4)
C110 Zr2 C102 C101 -39.7(4)
Cl12 Zr2 C102 C101 -154.2(4)
C108 Zr2 C102 C101 -80.9(5)
C121 Zr2 C102 C101 18.4(5)
C141 Zr2 C102 C101 -42.2(5)
C107 Zr2 C102 C101 -118.8(6)
C134 Zr2 C102 C101 39.8(6)
C154 Zr2 C102 C101 -5.4(9)
C118 Zr2 C102 C107 100.9(5)
Cl11 Zr2 C102 C107 -133.2(5)
C110 Zr2 C102 C107 79.1(5)
Cl12 Zr2 C102 C107 -35.4(5)
C101 Zr2 C102 C107 118.8(6)
C108 Zr2 C102 C107 37.9(5)
C121 Zr2 C102 C107 137.2(5)
C141 Zr2 C102 C107 76.6(6)
C134 Zr2 C102 C107 158.6(5)
C154 Zr2 C102 C107 113.4(8)
C118 Zr2 C102 C103 -137.8(6)
Cl11 Zr2 C102 C103 -11.9(6)
C110 Zr2 C102 C103 -159.6(8)
Cl12 Zr2 C102 C103 85.9(6)
C101 Zr2 C102 C103 -119.8(8)
C108 Zr2 C102 C103 159.2(8)
C121 Zr2 C102 C103 -101.5(7)
C141 Zr2 C102 C103 -162.0(6)
C107 Zr2 C102 C103 121.4(9)
C134 Zr2 C102 C103 -80.1(8)
C154 Zr2 C102 C103 -125.3(8)
C101 C102 C103 C104 -19.2(11)
C107 C102 C103 C104 169.6(7)
Zr2 C102 C103 C104 72.3(9)
C101 C102 C103 C105 99.8(8)
C107 C102 C103 C105 -71.4(10)
Zr2 C102 C103 C105 -168.7(5)
C101 C102 C103 C106 -143.8(7)
C107 C102 C103 C106 44.9(10)
Zr2 C102 C103 C106 -52.3(8)
C101 C102 C107 C108 -5.5(8)
C103 C102 C107 C108 167.1(7)
Zr2 C102 C107 C108 -64.6(5)
C101 C102 C107 Zr2 59.1(5)
C103 C102 C107 Zr2 -128.3(7)
C118 Zr2 C107 C102 -91.7(5)
Cl11 Zr2 C107 C102 49.2(5)
C110 Zr2 C107 C102 -77.7(5)
Cl12 Zr2 C107 C102 146.5(5)
C101 Zr2 C107 C102 -34.9(4)
C108 Zr2 C107 C102 -114.5(7)
C121 Zr2 C107 C102 -58.5(5)
C141 Zr2 C107 C102 -127.4(5)
C134 Zr2 C107 C102 -62.9(9)
C154 Zr2 C107 C102 -147.2(5)
C118 Zr2 C107 C108 22.7(5)
Cl11 Zr2 C107 C108 163.7(4)
C110 Zr2 C107 C108 36.7(4)
Cl12 Zr2 C107 C108 -99.1(4)
C101 Zr2 C107 C108 79.5(5)
C121 Zr2 C107 C108 56.0(5)
C141 Zr2 C107 C108 -12.9(5)
C102 Zr2 C107 C108 114.5(7)
C134 Zr2 C107 C108 51.6(9)
C154 Zr2 C107 C108 -32.8(8)
C102 C107 C108 C110 4.1(8)
Zr2 C107 C108 C110 -63.0(5)
C102 C107 C108 C109 -174.5(7)
Zr2 C107 C108 C109 118.4(7)
C102 C107 C108 Zr2 67.1(5)
C118 Zr2 C108 C110 -42.6(4)
Cl11 Zr2 C108 C110 92.7(4)
Cl12 Zr2 C108 C110 -165.4(4)
C101 Zr2 C108 C110 39.8(4)
C121 Zr2 C108 C110 -22.9(4)
C141 Zr2 C108 C110 -74.7(4)
C107 Zr2 C108 C110 116.2(6)
C102 Zr2 C108 C110 79.5(4)
C134 Zr2 C108 C110 -46.0(5)
C154 Zr2 C108 C110 -81.6(4)
C118 Zr2 C108 C107 -158.8(5)
Cl11 Zr2 C108 C107 -23.6(6)
C110 Zr2 C108 C107 -116.2(6)
Cl12 Zr2 C108 C107 78.3(4)
C101 Zr2 C108 C107 -76.4(4)
C121 Zr2 C108 C107 -139.2(4)
C141 Zr2 C108 C107 169.0(4)
C102 Zr2 C108 C107 -36.8(4)
C134 Zr2 C108 C107 -162.3(4)
C154 Zr2 C108 C107 162.1(4)
C118 Zr2 C108 C109 81.3(6)
Cl11 Zr2 C108 C109 -143.4(5)
C110 Zr2 C108 C109 123.9(8)
Cl12 Zr2 C108 C109 -41.5(6)
C101 Zr2 C108 C109 163.8(7)
C121 Zr2 C108 C109 101.0(6)
C141 Zr2 C108 C109 49.2(6)
C107 Zr2 C108 C109 -119.8(8)
C102 Zr2 C108 C109 -156.6(7)
C134 Zr2 C108 C109 77.9(7)
C154 Zr2 C108 C109 42.3(7)
C107 C108 C110 C101 -1.2(8)
C109 C108 C110 C101 177.3(7)
Zr2 C108 C110 C101 -67.8(5)
C107 C108 C110 C111 159.5(7)
C109 C108 C110 C111 -22.0(12)
Zr2 C108 C110 C111 92.9(7)
C107 C108 C110 Zr2 66.6(5)
C109 C108 C110 Zr2 -115.0(7)
C102 C101 C110 C108 -2.2(8)
Zr2 C101 C110 C108 70.0(5)
C102 C101 C110 C111 -163.5(7)
Zr2 C101 C110 C111 -91.3(7)
C102 C101 C110 Zr2 -72.2(5)
C118 Zr2 C110 C108 128.4(5)
Cl11 Zr2 C110 C108 -119.3(4)
Cl12 Zr2 C110 C108 17.0(4)
C101 Zr2 C110 C108 -112.3(6)
C121 Zr2 C110 C108 158.0(4)
C141 Zr2 C110 C108 102.6(4)
C107 Zr2 C110 C108 -36.4(4)
C102 Zr2 C110 C108 -75.7(4)
C134 Zr2 C110 C108 147.8(4)
C154 Zr2 C110 C108 114.3(4)
C118 Zr2 C110 C101 -119.3(5)
Cl11 Zr2 C110 C101 -7.0(5)
Cl12 Zr2 C110 C101 129.3(4)
C108 Zr2 C110 C101 112.3(6)
C121 Zr2 C110 C101 -89.7(4)
C141 Zr2 C110 C101 -145.1(4)
C107 Zr2 C110 C101 75.9(4)
C102 Zr2 C110 C101 36.6(4)
C134 Zr2 C110 C101 -99.9(4)
C154 Zr2 C110 C101 -133.4(4)
C118 Zr2 C110 C111 3.2(4)
Cl11 Zr2 C110 C111 115.4(4)
Cl12 Zr2 C110 C111 -108.3(4)
C101 Zr2 C110 C111 122.4(6)
C108 Zr2 C110 C111 -125.3(6)
C121 Zr2 C110 C111 32.8(4)
C141 Zr2 C110 C111 -22.7(4)
C107 Zr2 C110 C111 -161.7(5)
C102 Zr2 C110 C111 159.0(5)
C134 Zr2 C110 C111 22.5(5)
C154 Zr2 C110 C111 -11.0(5)
C108 C110 C111 C112 150.0(7)
C101 C110 C111 C112 -52.5(10)
Zr2 C110 C111 C112 -129.2(6)
C108 C110 C111 C118 -85.1(8)
C101 C110 C111 C118 72.5(9)
Zr2 C110 C111 C118 -4.3(5)
C110 C111 C112 C117 -28.0(10)
C118 C111 C112 C117 -144.8(7)
C110 C111 C112 C113 151.2(7)
C118 C111 C112 C113 34.4(10)
C117 C112 C113 C114 1.2(11)
C111 C112 C113 C114 -178.0(7)
C112 C113 C114 C115 -1.2(11)
C113 C114 C115 C116 0.6(11)
C114 C115 C116 C117 0.0(11)
C115 C116 C117 C112 0.1(11)
C113 C112 C117 C116 -0.7(11)
C111 C112 C117 C116 178.6(7)
C112 C111 C118 C141 -147.6(7)
C110 C111 C118 C141 87.9(8)
C112 C111 C118 C121 47.2(10)
C110 C111 C118 C121 -77.2(8)
C112 C111 C118 Zr2 128.8(5)
C110 C111 C118 Zr2 4.3(5)
Cl11 Zr2 C118 C141 113.6(4)
C110 Zr2 C118 C141 -127.6(5)
Cl12 Zr2 C118 C141 -18.9(5)
C101 Zr2 C118 C141 -158.0(4)
C108 Zr2 C118 C141 -102.0(4)
C121 Zr2 C118 C141 112.5(6)
C107 Zr2 C118 C141 -114.2(4)
C102 Zr2 C118 C141 -148.4(4)
C134 Zr2 C118 C141 75.0(4)
C154 Zr2 C118 C141 36.0(4)
Cl11 Zr2 C118 C121 1.1(5)
C110 Zr2 C118 C121 119.9(5)
Cl12 Zr2 C118 C121 -131.4(4)
C101 Zr2 C118 C121 89.5(4)
C108 Zr2 C118 C121 145.5(4)
C141 Zr2 C118 C121 -112.5(6)
C107 Zr2 C118 C121 133.3(4)
C102 Zr2 C118 C121 99.1(4)
C134 Zr2 C118 C121 -37.5(4)
C154 Zr2 C118 C121 -76.5(4)
Cl11 Zr2 C118 C111 -121.9(4)
C110 Zr2 C118 C111 -3.1(4)
Cl12 Zr2 C118 C111 105.6(4)
C101 Zr2 C118 C111 -33.5(4)
C108 Zr2 C118 C111 22.5(4)
C121 Zr2 C118 C111 -123.0(6)
C141 Zr2 C118 C111 124.5(6)
C107 Zr2 C118 C111 10.3(5)
C102 Zr2 C118 C111 -23.9(4)
C134 Zr2 C118 C111 -160.5(5)
C154 Zr2 C118 C111 160.5(5)
C141 C118 C121 C122 -179.8(8)
C111 C118 C121 C122 -12.5(14)
Zr2 C118 C121 C122 -106.2(9)
C141 C118 C121 C134 -1.5(9)
C111 C118 C121 C134 165.8(7)
Zr2 C118 C121 C134 72.1(5)
C141 C118 C121 Zr2 -73.6(5)
C111 C118 C121 Zr2 93.6(7)
C118 Zr2 C121 C122 129.9(8)
Cl11 Zr2 C121 C122 -49.2(6)
C110 Zr2 C121 C122 80.9(6)
Cl12 Zr2 C121 C122 -154.8(5)
C101 Zr2 C121 C122 45.7(6)
C108 Zr2 C121 C122 93.4(6)
C141 Zr2 C121 C122 168.0(8)
C107 Zr2 C121 C122 64.9(7)
C102 Zr2 C121 C122 35.9(7)
C134 Zr2 C121 C122 -117.4(8)
C154 Zr2 C121 C122 -152.3(7)
Cl11 Zr2 C121 C118 -179.1(4)
C110 Zr2 C121 C118 -49.0(4)
Cl12 Zr2 C121 C118 75.3(5)
C101 Zr2 C121 C118 -84.2(4)
C108 Zr2 C121 C118 -36.5(4)
C141 Zr2 C121 C118 38.1(4)
C107 Zr2 C121 C118 -65.0(5)
C102 Zr2 C121 C118 -94.0(4)
C134 Zr2 C121 C118 112.7(6)
C154 Zr2 C121 C118 77.7(4)
C118 Zr2 C121 C134 -112.7(6)
Cl11 Zr2 C121 C134 68.2(4)
C110 Zr2 C121 C134 -161.8(4)
Cl12 Zr2 C121 C134 -37.4(5)
C101 Zr2 C121 C134 163.1(4)
C108 Zr2 C121 C134 -149.2(4)
C141 Zr2 C121 C134 -74.7(4)
C107 Zr2 C121 C134 -177.8(4)
C102 Zr2 C121 C134 153.3(4)
C154 Zr2 C121 C134 -35.0(4)
C118 C121 C122 C123 179.9(8)
C134 C121 C122 C123 1.7(11)
Zr2 C121 C122 C123 95.1(7)
C121 C122 C123 C132 -1.3(12)
C121 C122 C123 C124 178.3(7)
C122 C123 C124 C125 -51.3(9)
C132 C123 C124 C125 128.3(8)
C122 C123 C124 C126 68.0(9)
C132 C123 C124 C126 -112.3(8)
C122 C123 C124 C127 -171.5(7)
C132 C123 C124 C127 8.1(10)
C125 C124 C127 C128 -162.2(6)
C126 C124 C127 C128 81.3(8)
C123 C124 C127 C128 -39.8(8)
C124 C127 C128 C129 62.2(8)
C127 C128 C129 C130 77.1(9)
C127 C128 C129 C132 -46.7(9)
C127 C128 C129 C131 -165.4(6)
C122 C123 C132 C133 -0.7(12)
C124 C123 C132 C133 179.6(7)
C122 C123 C132 C129 -176.0(7)
C124 C123 C132 C129 4.4(12)
C130 C129 C132 C133 72.5(9)
C128 C129 C132 C133 -161.4(7)
C131 C129 C132 C133 -44.9(9)
C130 C129 C132 C123 -112.2(8)
C128 C129 C132 C123 13.9(10)
C131 C129 C132 C123 130.4(8)
C123 C132 C133 C134 2.4(12)
C129 C132 C133 C134 177.8(7)
C132 C133 C134 C154 179.9(8)
C132 C133 C134 C121 -1.9(11)
C132 C133 C134 Zr2 -81.7(9)
C122 C121 C134 C133 -0.1(11)
C118 C121 C134 C133 -178.8(7)
Zr2 C121 C134 C133 -114.9(7)
C122 C121 C134 C154 178.5(7)
C118 C121 C134 C154 -0.1(8)
Zr2 C121 C134 C154 63.8(5)
C122 C121 C134 Zr2 114.7(7)
C118 C121 C134 Zr2 -63.9(5)
C118 Zr2 C134 C133 150.4(8)
Cl11 Zr2 C134 C133 1.5(6)
C110 Zr2 C134 C133 130.0(7)
Cl12 Zr2 C134 C133 -94.3(7)
C101 Zr2 C134 C133 92.9(7)
C108 Zr2 C134 C133 154.6(6)
C121 Zr2 C134 C133 110.9(8)
C141 Zr2 C134 C133 -168.3(8)
C107 Zr2 C134 C133 117.1(9)
C102 Zr2 C134 C133 71.5(8)
C154 Zr2 C134 C133 -131.5(9)
C118 Zr2 C134 C154 -78.1(5)
Cl11 Zr2 C134 C154 133.0(5)
C110 Zr2 C134 C154 -98.5(5)
Cl12 Zr2 C134 C154 37.2(5)
C101 Zr2 C134 C154 -135.6(5)
C108 Zr2 C134 C154 -73.8(6)
C121 Zr2 C134 C154 -117.6(7)
C141 Zr2 C134 C154 -36.8(5)
C107 Zr2 C134 C154 -111.4(8)
C102 Zr2 C134 C154 -157.0(5)
C118 Zr2 C134 C121 39.5(4)
Cl11 Zr2 C134 C121 -109.4(4)
C110 Zr2 C134 C121 19.0(5)
Cl12 Zr2 C134 C121 154.7(4)
C101 Zr2 C134 C121 -18.0(5)
C108 Zr2 C134 C121 43.7(5)
C141 Zr2 C134 C121 80.8(5)
C107 Zr2 C134 C121 6.1(10)
C102 Zr2 C134 C121 -39.4(6)
C154 Zr2 C134 C121 117.6(7)
C121 C118 C141 C142 177.9(8)
C111 C118 C141 C142 10.8(14)
Zr2 C118 C141 C142 105.4(9)
C121 C118 C141 C154 2.6(9)
C111 C118 C141 C154 -164.5(7)
Zr2 C118 C141 C154 -69.9(6)
C121 C118 C141 Zr2 72.5(5)
C111 C118 C141 Zr2 -94.5(7)
Cl11 Zr2 C141 C118 -93.2(4)
C110 Zr2 C141 C118 43.2(4)
Cl12 Zr2 C141 C118 164.1(4)
C101 Zr2 C141 C118 23.0(4)
C108 Zr2 C141 C118 75.5(4)
C121 Zr2 C141 C118 -39.3(4)
C107 Zr2 C141 C118 82.4(4)
C102 Zr2 C141 C118 45.2(5)
C134 Zr2 C141 C118 -79.7(4)
C154 Zr2 C141 C118 -115.8(6)
C118 Zr2 C141 C142 -130.1(8)
Cl11 Zr2 C141 C142 136.7(5)
C110 Zr2 C141 C142 -86.9(6)
Cl12 Zr2 C141 C142 34.0(6)
C101 Zr2 C141 C142 -107.1(6)
C108 Zr2 C141 C142 -54.6(6)
C121 Zr2 C141 C142 -169.4(7)
C107 Zr2 C141 C142 -47.7(7)
C102 Zr2 C141 C142 -84.9(7)
C134 Zr2 C141 C142 150.2(7)
C154 Zr2 C141 C142 114.1(8)
C118 Zr2 C141 C154 115.8(6)
Cl11 Zr2 C141 C154 22.6(6)
C110 Zr2 C141 C154 159.0(5)
Cl12 Zr2 C141 C154 -80.1(4)
C101 Zr2 C141 C154 138.8(4)
C108 Zr2 C141 C154 -168.7(5)
C121 Zr2 C141 C154 76.5(5)
C107 Zr2 C141 C154 -161.8(4)
C102 Zr2 C141 C154 161.0(4)
C134 Zr2 C141 C154 36.1(4)
C118 C141 C142 C143 -175.3(8)
C154 C141 C142 C143 -0.2(11)
Zr2 C141 C142 C143 -91.3(8)
C141 C142 C143 C152 -2.4(12)
C141 C142 C143 C144 -177.9(7)
C142 C143 C144 C147 -166.5(7)
C152 C143 C144 C147 18.1(10)
C142 C143 C144 C145 73.3(8)
C152 C143 C144 C145 -102.1(9)
C142 C143 C144 C146 -46.6(10)
C152 C143 C144 C146 138.0(8)
C145 C144 C147 C148 74.4(8)
C143 C144 C147 C148 -46.2(8)
C146 C144 C147 C148 -168.9(6)
C144 C147 C148 C149 62.0(9)
C147 C148 C149 C152 -45.0(9)
C147 C148 C149 C151 -169.3(7)
C147 C148 C149 C150 74.5(8)
C142 C143 C152 C153 3.8(12)
C144 C143 C152 C153 179.1(7)
C142 C143 C152 C149 -178.8(7)
C144 C143 C152 C149 -3.6(12)
C148 C149 C152 C153 -165.5(7)
C151 C149 C152 C153 -43.3(9)
C150 C149 C152 C153 74.1(8)
C148 C149 C152 C143 17.1(10)
C151 C149 C152 C143 139.3(7)
C150 C149 C152 C143 -103.2(8)
C143 C152 C153 C154 -2.5(11)
C149 C152 C153 C154 -180.0(7)
C152 C153 C154 C141 -0.1(12)
C152 C153 C154 C134 -179.6(8)
C152 C153 C154 Zr2 82.6(9)
C118 C141 C154 C153 177.8(7)
C142 C141 C154 C153 1.5(11)
Zr2 C141 C154 C153 115.6(7)
C118 C141 C154 C134 -2.6(9)
C142 C141 C154 C134 -178.9(6)
Zr2 C141 C154 C134 -64.8(5)
C118 C141 C154 Zr2 62.2(5)
C142 C141 C154 Zr2 -114.1(7)
C133 C134 C154 C153 -0.4(15)
C121 C134 C154 C153 -178.8(8)
Zr2 C134 C154 C153 -119.6(9)
C133 C134 C154 C141 -180.0(8)
C121 C134 C154 C141 1.7(8)
Zr2 C134 C154 C141 60.8(5)
C133 C134 C154 Zr2 119.2(9)
C121 C134 C154 Zr2 -59.1(5)
C118 Zr2 C154 C153 -151.6(7)
Cl11 Zr2 C154 C153 82.6(6)
C110 Zr2 C154 C153 -136.7(6)
Cl12 Zr2 C154 C153 -15.7(6)
C101 Zr2 C154 C153 -170.1(6)
C108 Zr2 C154 C153 -101.3(7)
C121 Zr2 C154 C153 165.9(7)
C141 Zr2 C154 C153 -114.4(8)
C107 Zr2 C154 C153 -81.3(9)
C102 Zr2 C154 C153 -166.3(6)
C134 Zr2 C154 C153 129.9(9)
C118 Zr2 C154 C141 -37.2(4)
Cl11 Zr2 C154 C141 -163.0(4)
C110 Zr2 C154 C141 -22.3(5)
Cl12 Zr2 C154 C141 98.8(4)
C101 Zr2 C154 C141 -55.6(5)
C108 Zr2 C154 C141 13.1(6)
C121 Zr2 C154 C141 -79.7(5)
C107 Zr2 C154 C141 33.1(8)
C102 Zr2 C154 C141 -51.8(9)
C134 Zr2 C154 C141 -115.7(7)
C118 Zr2 C154 C134 78.5(5)
Cl11 Zr2 C154 C134 -47.2(5)
C110 Zr2 C154 C134 93.4(5)
Cl12 Zr2 C154 C134 -145.5(5)
C101 Zr2 C154 C134 60.1(6)
C108 Zr2 C154 C134 128.9(5)
C121 Zr2 C154 C134 36.1(5)
C141 Zr2 C154 C134 115.7(7)
C107 Zr2 C154 C134 148.8(5)
C102 Zr2 C154 C134 63.9(9)
